data_7000366
loop_
_publ_author_name
'Overgaard, Jacob'
'Larsen, Finn K.'
'Timco, Grigore A.'
'Iversen, Bo B.'

_publ_section_title
;
 Experimental charge density in an oxidized trinuclear iron complex
 using 15 K synchrotron and 100 K conventional single-crystal X-ray
 diffraction
;
_journal_issue 4
_journal_name_full 'Dalton Transactions'
_journal_page_first 664
_journal_paper_doi 10.1039/b811576a
_journal_year 2009
_chemical_formula_moiety 'C21 H27 Fe3 N2 O20'
_chemical_formula_sum 'C21 H27 Fe3 N2 O20'
_chemical_formula_weight 795
_space_group_IT_number 11
_symmetry_cell_setting monoclinic
_symmetry_space_group_name_Hall '-P 2yb'
_symmetry_space_group_name_H-M 'P 1 21/m 1'
_cell_angle_alpha 90
_cell_angle_beta 92.2830(6)
_cell_angle_gamma 90
_cell_length_a 6.7535(2)
_cell_length_b 20.1326(5)
_cell_length_c 11.0618(3)
_cell_volume 1502.83(7)
_computing_molecular_graphics 'Volkov et al, (2006)'
_computing_publication_material 'Volkov et al, (2006)'
_computing_structure_refinement 'Volkov et al, (2006)'
_refine_diff_density_max 1.009
_refine_diff_density_min -1.036
_refine_diff_density_rms 0.134
_refine_ls_extinction_method none
_refine_ls_goodness_of_fit_ref 1.529
_refine_ls_matrix_type full
_refine_ls_number_parameters 590
_refine_ls_number_reflns 20046
_refine_ls_number_restraints 0
_refine_ls_R_factor_all 0.043
_refine_ls_R_factor_gt 0.033
_refine_ls_shift/su_max 0
_refine_ls_structure_factor_coef Fsqd
_refine_ls_weighting_details
;
calc w2 = 1/[s^2^(Fo^2^)]
;
_refine_ls_weighting_scheme calc
_refine_ls_wR_factor_ref 0.045
_cod_data_source_file b811576a.txt
_cod_data_source_block synchrotron
_cod_original_cell_volume 1502.8(1)
_cod_database_code 7000366

loop_
_symmetry_equiv_pos_as_xyz
+X,+Y,+Z
-X,1/2+Y,-Z
-X,-Y,-Z
+X,1/2-Y,+Z

loop_
_atom_local_axes_atom_label
_atom_local_axes_atom0
_atom_local_axes_ax1
_atom_local_axes_atom1
_atom_local_axes_atom2
_atom_local_axes_ax2
FE(1) O(1) X FE(1) C(1A) Y
FE(2) O(1) Z FE(2) O(31) X
O(1) FE(1) X O(1) C(31) Y
O(11) C(11) X O(11) O(12) Y
O(12) C(11) X O(12) O(11) Y
O(21) C(21) X O(21) O(22) Y
O(22) C(21) X O(22) O(21) Y
O(31) C(31) X O(31) FE(2) Y
O(41) C(41) X O(41) FE(2) Y
O(1A) C(1A) X O(1A) O(1B) Y
O(1B) C(1A) X O(1B) O(1A) Y
O(2A) C(2A) X O(2A) O(2B) Y
O(2B) C(2A) X O(2B) O(2A) Y
O(99) H(99B) X O(99) H(99A) Y
N(4) C(4A) X N(4) C(4E) Y
C(11) O(11) X C(11) O(12) Y
C(21) O(21) X C(21) O(22) Y
C(31) O(1) X C(31) C(41) Y
C(41) O(1) X C(41) C(31) Y
C(1A) O(1A) X C(1A) O(1B) Y
C(2A) O(2A) X C(2A) O(2B) Y
C(4A) C(4B) X C(4A) N(4) Y
C(4B) C(4C) X C(4B) C(4A) Y
C(4C) C(4D) X C(4C) C(4B) Y
C(4D) C(4E) X C(4D) C(4C) Y
C(4E) N(4) X C(4E) C(4D) Y
C(4F) C(4E) Z C(4F) H(4FC) Y
H(11) C(11) Z H(11) O(12) Y
H(21) C(21) Z H(21) O(22) Y
H(31) C(31) Z H(31) O(31) Y
H(41) C(41) Z H(41) O(41) Y
H(1A) C(1A) Z H(1A) O(1A) Y
H(2A) C(2A) Z H(2A) O(2B) Y
H(4) N(4) Z H(4) C(4E) Y
H(4A) C(4A) Z H(4A) N(4) Y
H(4B) C(4B) Z H(4B) C(4A) Y
H(4C) C(4C) Z H(4C) C(4B) Y
H(4D) C(4D) Z H(4D) C(4E) Y
H(4FA) C(4F) Z H(4FA) H(4FB) Y
H(4FB) C(4F) Z H(4FB) H(4FA) Y
H(4FC) C(4F) Z H(4FC) H(4FA) Y
H(99A) O(99) Z H(99A) H(99B) Y
H(99B) O(99) Z H(99B) H(99A) Y

loop_
_atom_rho_multipole_atom_label
_atom_rho_multipole_coeff_Pv
_atom_rho_multipole_coeff_P00
_atom_rho_multipole_coeff_P11
_atom_rho_multipole_coeff_P1-1
_atom_rho_multipole_coeff_P10
_atom_rho_multipole_coeff_P20
_atom_rho_multipole_coeff_P21
_atom_rho_multipole_coeff_P2-1
_atom_rho_multipole_coeff_P22
_atom_rho_multipole_coeff_P2-2
_atom_rho_multipole_coeff_P30
_atom_rho_multipole_coeff_P31
_atom_rho_multipole_coeff_P3-1
_atom_rho_multipole_coeff_P32
_atom_rho_multipole_coeff_P3-2
_atom_rho_multipole_coeff_P33
_atom_rho_multipole_coeff_P3-3
_atom_rho_multipole_coeff_P40
_atom_rho_multipole_coeff_P41
_atom_rho_multipole_coeff_P4-1
_atom_rho_multipole_coeff_P42
_atom_rho_multipole_coeff_P4-2
_atom_rho_multipole_coeff_P43
_atom_rho_multipole_coeff_P4-3
_atom_rho_multipole_coeff_P44
_atom_rho_multipole_coeff_P4-4
_atom_rho_multipole_kappa
_atom_rho_multipole_kappa_prime0
_atom_rho_multipole_kappa_prime1
_atom_rho_multipole_kappa_prime2
_atom_rho_multipole_kappa_prime3
_atom_rho_multipole_kappa_prime4
_atom_rho_multipole_radial_slater_n0
_atom_rho_multipole_radial_slater_zeta0
_atom_rho_multipole_radial_slater_n1
_atom_rho_multipole_radial_slater_zeta1
_atom_rho_multipole_radial_slater_n2
_atom_rho_multipole_radial_slater_zeta2
_atom_rho_multipole_radial_slater_n3
_atom_rho_multipole_radial_slater_zeta3
_atom_rho_multipole_radial_slater_n4
_atom_rho_multipole_radial_slater_zeta4
FE(1) 3.095(14) 0 0.021(6) 0.012(6) 0 0.004(8) 0 0 0.017(8) 0.041(8) 0 0.005(6) 0.009(6) 0 0 0.030(6) -0.007(6) -0.026(9) 0 0 -0.072(9) -0.035(9) 0 0 0.017(8) -0.039(9) 0.995(4) 1 1 1 1 1 4 7.4532 4 7.4532 4 7.4532 4 7.4532 4 7.4532
FE(2) 6.17(2) 0 0.022(8) 0.007(9) 0.002(8) 0.050(11) -0.021(10) 0.031(11) 0.058(11) 0.044(11) -0.009(10) 0.015(8) -0.012(9) 0.007(9) -0.009(9) -0.023(9) 0.008(9) 0.037(14) 0.085(12) -0.034(12) -0.015(13) -0.038(12) 0.047(12) -0.052(13) 0.063(12) -0.059(12) 0.995(4) 1 1 1 1 1 4 7.4532 4 7.4532 4 7.4532 4 7.4532 4 7.4532
O(1) 3.428(12) 0 -0.021(7) 0.007(7) 0 0.020(8) 0 0 0.023(8) -0.008(8) 0 -0.018(7) 0.010(7) 0 0 -0.003(8) 0.001(7) 0.002(10) 0 0 -0.009(10) 0.009(10) 0 0 -0.010(9) 0.001(9) 0.9942(13) 1 1 1 1 1 2 4.466 2 4.466 2 4.466 3 4.466 4 4.466
O(11) 6.63(2) 0 -0.012(13) 0.051(12) 0.019(13) -0.081(15) 0.013(13) 0.014(13) -0.032(13) -0.044(13) -0.003(14) 0.036(13) 0.002(13) 0.011(12) -0.016(13) 0.045(12) -0.008(12) 0 0 0 0 0 0 0 0 0 0.9942(13) 1 1 1 1 1 2 4.466 2 4.466 2 4.466 3 4.466 4 4.466
O(12) 6.70(2) 0 -0.029(13) -0.003(11) -0.056(12) -0.052(14) 0.034(12) -0.034(12) -0.036(12) -0.002(12) 0.006(13) -0.019(13) 0.002(12) 0.002(12) -0.011(12) 0.045(12) 0.021(12) 0 0 0 0 0 0 0 0 0 0.9942(13) 1 1 1 1 1 2 4.466 2 4.466 2 4.466 3 4.466 4 4.466
O(21) 6.60(2) 0 -0.015(14) 0.039(12) 0.034(14) -0.079(15) -0.002(13) -0.013(14) -0.027(13) -0.026(13) -0.019(14) 0.002(14) 0.036(14) 0.004(12) 0.012(13) 0.059(12) 0.012(12) 0 0 0 0 0 0 0 0 0 0.9942(13) 1 1 1 1 1 2 4.466 2 4.466 2 4.466 3 4.466 4 4.466
O(22) 6.63(2) 0 -0.046(13) 0.014(11) 0.020(12) -0.094(13) 0.004(12) 0.019(12) -0.016(12) -0.028(12) -0.018(13) -0.008(12) 0.006(12) -0.007(12) -0.007(12) 0.059(11) 0.014(12) 0 0 0 0 0 0 0 0 0 0.9942(13) 1 1 1 1 1 2 4.466 2 4.466 2 4.466 3 4.466 4 4.466
O(31) 6.67(2) 0 -0.033(13) 0.011(11) -0.047(13) -0.046(14) -0.015(13) -0.005(12) -0.055(12) -0.024(11) 0.002(14) 0.003(13) -0.009(12) -0.010(12) 0.023(13) 0.039(12) 0.012(11) 0 0 0 0 0 0 0 0 0 0.9942(13) 1 1 1 1 1 2 4.466 2 4.466 2 4.466 3 4.466 4 4.466
O(41) 6.55(2) 0 -0.048(13) -0.006(11) 0.028(13) -0.046(14) -0.021(14) 0.010(13) -0.035(13) -0.004(12) 0.005(14) -0.024(12) 0.027(12) -0.022(13) -0.017(13) 0.053(12) -0.003(12) 0 0 0 0 0 0 0 0 0 0.9942(13) 1 1 1 1 1 2 4.466 2 4.466 2 4.466 3 4.466 4 4.466
O(1A) 3.360(15) 0 -0.016(9) -0.007(8) 0 -0.020(9) 0 0 -0.027(8) 0.001(8) 0 -0.023(8) 0.019(8) 0 0 0.020(8) -0.011(8) 0 0 0 0 0 0 0 0 0 0.9942(13) 1 1 1 1 1 2 4.466 2 4.466 2 4.466 3 4.466 4 4.466
O(1B) 3.250(16) 0 -0.011(9) -0.029(9) 0 -0.058(10) 0 0 -0.033(9) 0.009(9) 0 0.003(9) -0.001(9) 0 0 0.013(9) -0.008(9) 0 0 0 0 0 0 0 0 0 0.9942(13) 1 1 1 1 1 2 4.466 2 4.466 2 4.466 3 4.466 4 4.466
O(2A) 6.59(2) 0 -0.042(12) 0.010(11) 0.036(11) -0.065(13) 0.001(12) -0.003(12) -0.081(12) 0.018(12) -0.008(12) -0.006(13) 0.012(12) 0.018(12) 0.014(11) 0.043(11) 0.015(11) 0 0 0 0 0 0 0 0 0 0.9942(13) 1 1 1 1 1 2 4.466 2 4.466 2 4.466 3 4.466 4 4.466
O(2B) 6.59(2) 0 -0.002(13) -0.012(12) -0.002(13) -0.095(15) 0.009(13) 0.025(13) -0.039(13) -0.015(13) 0.003(14) -0.013(14) -0.002(13) -0.014(12) 0.023(13) 0.039(12) -0.020(12) 0 0 0 0 0 0 0 0 0 0.9942(13) 1 1 1 1 1 2 4.466 2 4.466 2 4.466 3 4.466 4 4.466
O(99) 3.11(2) 0 0.004(10) 0.005(10) 0 0.051(14) 0 0 -0.007(10) 0.028(10) 0 0.015(11) 0.010(11) 0 0 0.030(10) 0.003(9) 0 0 0 0 0 0 0 0 0 0.9942(13) 1 1 1 1 1 2 4.466 2 4.466 2 4.466 3 4.466 4 4.466
N(4) 5.01(6) 0 -0.056(15) 0.012(16) 0 -0.129(15) 0 0 -0.016(15) 0.027(15) 0 -0.009(14) 0.010(14) 0 0 0.170(16) -0.006(17) 0 0 0 0 0 0 0 0 0 1.037(5) 1 1 1 1 1 2 3.83936 2 3.83936 2 3.83936 3 3.83936 4 3.83936
C(11) 3.65(4) 0 -0.008(16) 0.004(15) 0 -0.262(15) 0 0 -0.002(15) 0.017(16) 0 0.003(17) 0.011(17) 0 0 0.279(19) 0.089(18) 0 0 0 0 0 0 0 0 0 1.087(4) 1 1 1 1 1 2 3.1762 2 3.1762 2 3.1762 3 3.1762 4 3.1762
C(21) 3.56(4) 0 -0.015(16) -0.051(14) 0 -0.279(16) 0 0 -0.014(16) -0.014(16) 0 -0.051(17) 0.016(17) 0 0 0.312(19) 0.042(18) 0 0 0 0 0 0 0 0 0 1.087(4) 1 1 1 1 1 2 3.1762 2 3.1762 2 3.1762 3 3.1762 4 3.1762
C(31) 1.83(2) 0 0.009(10) -0.019(10) 0 0.077(12) 0 0 0.100(10) 0.044(9) 0 0.151(13) 0.052(12) 0 0 -0.021(11) -0.027(11) 0 0 0 0 0 0 0 0 0 1.087(4) 1 1 1 1 1 2 3.1762 2 3.1762 2 3.1762 3 3.1762 4 3.1762
C(41) 1.74(2) 0 -0.017(11) 0.018(10) 0 0.090(12) 0 0 0.069(10) 0.038(10) 0 0.183(13) 0.043(13) 0 0 0.014(12) -0.032(11) 0 0 0 0 0 0 0 0 0 1.087(4) 1 1 1 1 1 2 3.1762 2 3.1762 2 3.1762 3 3.1762 4 3.1762
C(1A) 1.80(2) 0 -0.024(11) 0.015(11) 0 -0.113(11) 0 0 -0.001(11) -0.032(11) 0 0.009(12) 0.023(11) 0 0 0.124(14) 0.009(13) 0 0 0 0 0 0 0 0 0 1.087(4) 1 1 1 1 1 2 3.1762 2 3.1762 2 3.1762 3 3.1762 4 3.1762
C(2A) 3.57(4) 0 0.017(15) -0.017(15) 0 -0.270(16) 0 0 0.016(15) -0.024(15) 0 -0.064(18) 0.025(18) 0 0 0.309(19) -0.012(18) 0 0 0 0 0 0 0 0 0 1.087(4) 1 1 1 1 1 2 3.1762 2 3.1762 2 3.1762 3 3.1762 4 3.1762
C(4A) 4.13(4) 0 0.062(18) -0.004(16) 0 -0.233(16) 0 0 0.034(16) 0.019(16) 0 0.049(18) -0.023(17) 0 0 0.294(18) -0.030(19) 0 0 0 0 0 0 0 0 0 1.051(3) 1 1 1 1 1 2 3.1762 2 3.1762 2 3.1762 3 3.1762 4 3.1762
C(4B) 4.03(3) 0 0.084(18) 0.032(17) 0 -0.253(17) 0 0 0.021(18) 0.011(17) 0 -0.049(19) -0.002(17) 0 0 0.230(19) -0.05(2) 0 0 0 0 0 0 0 0 0 1.051(3) 1 1 1 1 1 2 3.1762 2 3.1762 2 3.1762 3 3.1762 4 3.1762
C(4C) 4.01(4) 0 0.12(2) -0.019(17) 0 -0.246(18) 0 0 0.033(19) -0.005(18) 0 -0.00(2) 0.031(18) 0 0 0.28(2) 0.05(2) 0 0 0 0 0 0 0 0 0 1.051(3) 1 1 1 1 1 2 3.1762 2 3.1762 2 3.1762 3 3.1762 4 3.1762
C(4D) 4.08(4) 0 0.054(19) -0.044(18) 0 -0.225(18) 0 0 0.030(18) -0.046(18) 0 0.023(19) 0.066(18) 0 0 0.209(19) -0.02(2) 0 0 0 0 0 0 0 0 0 1.051(3) 1 1 1 1 1 2 3.1762 2 3.1762 2 3.1762 3 3.1762 4 3.1762
C(4E) 3.98(4) 0 -0.041(18) -0.012(18) 0 -0.218(16) 0 0 -0.085(18) 0.026(17) 0 -0.008(18) 0.049(18) 0 0 0.25(2) -0.04(2) 0 0 0 0 0 0 0 0 0 1.051(3) 1 1 1 1 1 2 3.1762 2 3.1762 2 3.1762 3 3.1762 4 3.1762
C(4F) 4.03(5) 0 -0.012(14) -0.022(13) -0.051(18) -0.035(18) -0.034(15) -0.013(14) -0.009(14) -0.040(14) 0.20(2) 0.030(18) -0.038(16) 0.025(17) -0.018(17) -0.020(17) -0.102(18) 0 0 0 0 0 0 0 0 0 1.051(3) 1 1 1 1 1 2 3.1762 2 3.1762 2 3.1762 3 3.1762 4 3.1762
H(11) 0.866(10) 0 0 0 0.151(7) 0 0 0 0 0 0 0 0 0 0 0 0 0 0 0 0 0 0 0 0 0 1.2 1.2 1.2 1.2 1.2 1.2 0 2 1 2 2 2 3 2 4 2
H(21) 0.8656 0 0 0 0.1513 0 0 0 0 0 0 0 0 0 0 0 0 0 0 0 0 0 0 0 0 0 1.2 1.2 1.2 1.2 1.2 1.2 0 2 1 2 2 2 3 2 4 2
H(31) 0.470(10) 0 0 0 0.078(7) 0 0 0 0 0 0 0 0 0 0 0 0 0 0 0 0 0 0 0 0 0 1.2 1.2 1.2 1.2 1.2 1.2 0 2 1 2 2 2 3 2 4 2
H(41) 0.4699 0 0 0 0.0781 0 0 0 0 0 0 0 0 0 0 0 0 0 0 0 0 0 0 0 0 0 1.2 1.2 1.2 1.2 1.2 1.2 0 2 1 2 2 2 3 2 4 2
H(1A) 0.4699 0 0 0 0.0781 0 0 0 0 0 0 0 0 0 0 0 0 0 0 0 0 0 0 0 0 0 1.2 1.2 1.2 1.2 1.2 1.2 0 2 1 2 2 2 3 2 4 2
H(2A) 0.8656 0 0 0 0.1513 0 0 0 0 0 0 0 0 0 0 0 0 0 0 0 0 0 0 0 0 0 1.2 1.2 1.2 1.2 1.2 1.2 0 2 1 2 2 2 3 2 4 2
H(4) 0.82(3) 0 -0.010(12) -0.053(14) 0.13(2) 0.13(3) -0.029(18) -0.02(2) 0.041(18) 0.036(17) 0 0 0 0 0 0 0 0 0 0 0 0 0 0 0 0 1.2 1.2 1.2 1.2 1.2 1.2 0 2 1 2 2 2 3 2 4 2
H(4A) 0.8656 0 0 0 0.1513 0 0 0 0 0 0 0 0 0 0 0 0 0 0 0 0 0 0 0 0 0 1.2 1.2 1.2 1.2 1.2 1.2 0 2 1 2 2 2 3 2 4 2
H(4B) 0.8656 0 0 0 0.1513 0 0 0 0 0 0 0 0 0 0 0 0 0 0 0 0 0 0 0 0 0 1.2 1.2 1.2 1.2 1.2 1.2 0 2 1 2 2 2 3 2 4 2
H(4C) 0.8656 0 0 0 0.1513 0 0 0 0 0 0 0 0 0 0 0 0 0 0 0 0 0 0 0 0 0 1.2 1.2 1.2 1.2 1.2 1.2 0 2 1 2 2 2 3 2 4 2
H(4D) 0.8656 0 0 0 0.1513 0 0 0 0 0 0 0 0 0 0 0 0 0 0 0 0 0 0 0 0 0 1.2 1.2 1.2 1.2 1.2 1.2 0 2 1 2 2 2 3 2 4 2
H(4FA) 0.853(15) 0 0 0 0.132(11) 0 0 0 0 0 0 0 0 0 0 0 0 0 0 0 0 0 0 0 0 0 1.2 1.2 1.2 1.2 1.2 1.2 0 2 1 2 2 2 3 2 4 2
H(4FB) 0.8534 0 0 0 0.132 0 0 0 0 0 0 0 0 0 0 0 0 0 0 0 0 0 0 0 0 0 1.2 1.2 1.2 1.2 1.2 1.2 0 2 1 2 2 2 3 2 4 2
H(4FC) 0.8534 0 0 0 0.132 0 0 0 0 0 0 0 0 0 0 0 0 0 0 0 0 0 0 0 0 0 1.2 1.2 1.2 1.2 1.2 1.2 0 2 1 2 2 2 3 2 4 2
H(99A) 0.426(12) 0 0 0 0.122(10) 0 0 0 0 0 0 0 0 0 0 0 0 0 0 0 0 0 0 0 0 0 1.2 1.2 1.2 1.2 1.2 1.2 0 2 1 2 2 2 3 2 4 2
H(99B) 0.426 0 0 0 0.1224 0 0 0 0 0 0 0 0 0 0 0 0 0 0 0 0 0 0 0 0 0 1.2 1.2 1.2 1.2 1.2 1.2 0 2 1 2 2 2 3 2 4 2

loop_
_atom_site_aniso_label
_atom_site_aniso_U_11
_atom_site_aniso_U_22
_atom_site_aniso_U_33
_atom_site_aniso_U_23
_atom_site_aniso_U_13
_atom_site_aniso_U_12
FE(1) 0.00647(4) 0.00547(4) 0.00439(3) 0 0.00057(3) 0
FE(2) 0.00645(3) 0.00468(3) 0.00482(2) 0.00019(2) 0.000425(17) -0.00029(2)
O(1) 0.00804(17) 0.00496(15) 0.00482(13) 0 0.00096(12) 0
O(11) 0.01394(18) 0.01430(17) 0.01078(14) 0.00578(13) 0.00522(13) 0.00757(14)
O(12) 0.00879(14) 0.00956(14) 0.01284(14) 0.00395(12) 0.00365(12) 0.00244(11)
O(21) 0.01704(19) 0.01744(19) 0.00702(12) -0.00293(13) 0.00272(13) -0.01089(16)
O(22) 0.01280(16) 0.00895(14) 0.00700(11) 0.00055(11) -0.00219(11) -0.00307(11)
O(31) 0.01675(18) 0.00650(13) 0.00674(11) 0.00001(10) -0.00252(12) -0.00136(12)
O(41) 0.00945(15) 0.00743(13) 0.01574(16) 0.00087(13) 0.00526(13) 0.00060(11)
O(1A) 0.00816(18) 0.01083(19) 0.00589(15) 0 0.00154(13) 0
O(1B) 0.0108(2) 0.0200(3) 0.00755(18) 0 0.00338(17) 0
O(2A) 0.01295(15) 0.00571(12) 0.00779(12) 0.00062(10) 0.00125(11) -0.00123(10)
O(2B) 0.0200(2) 0.00574(13) 0.01139(15) 0.00139(12) -0.00444(14) -0.00214(13)
O(99) 0.0126(3) 0.0393(6) 0.0118(3) 0 0.0012(2) 0
N(4) 0.00972(13) 0.00799(13) 0.00741(11) 0.00131(10) -0.00018(9) 0.00010(9)
C(11) 0.00715(13) 0.00848(13) 0.00888(12) 0.00181(11) 0.00091(10) 0.00199(10)
C(21) 0.00896(13) 0.01012(13) 0.00652(12) -0.00145(10) -0.00021(10) -0.00335(11)
C(31) 0.0093(2) 0.00664(18) 0.00558(15) 0 -0.00155(14) 0
C(41) 0.0074(2) 0.00765(19) 0.0141(2) 0 0.00426(17) 0
C(1A) 0.0078(2) 0.0114(2) 0.00655(17) 0 0.00145(15) 0
C(2A) 0.01522(18) 0.00594(13) 0.00815(13) 0.00013(11) -0.00213(11) -0.00121(11)
C(4A) 0.01134(16) 0.00851(14) 0.00872(13) 0.00033(11) -0.00036(11) 0.00002(11)
C(4B) 0.01302(18) 0.01266(17) 0.00957(15) -0.00266(13) -0.00042(12) 0.00120(12)
C(4C) 0.0164(2) 0.0190(2) 0.00749(14) -0.00153(14) -0.00113(13) 0.00483(15)
C(4D) 0.0172(2) 0.0163(2) 0.00793(14) 0.00310(14) 0.00053(13) 0.00592(15)
C(4E) 0.01024(15) 0.00980(15) 0.00922(13) 0.00264(12) 0.00192(11) 0.00252(11)
C(4F) 0.0156(2) 0.00918(16) 0.0179(2) 0.00389(15) 0.00435(17) 0.00125(14)

loop_
_atom_site_label
_atom_site_fract_x
_atom_site_fract_y
_atom_site_fract_z
_atom_site_U_iso_or_equiv
_atom_site_occupancy
_atom_site_symmetry_multiplicity
FE(1) 0.127525(17) 0.25 1.093759(9) 0.005 1 2
FE(2) 0.288500(12) 0.332171(4) 0.853594(7) 0.005 1 4
O(1) 0.23155(9) 0.25 0.93233(5) 0.006 1 2
O(11) -0.08297(9) 0.31995(3) 1.05480(5) 0.013 1 4
O(12) 0.03035(8) 0.37686(2) 0.89701(5) 0.01 1 4
O(21) 0.32486(10) 0.31746(3) 1.15875(5) 0.014 1 4
O(22) 0.42846(8) 0.37519(2) 0.99955(4) 0.01 1 4
O(31) 0.16039(9) 0.30581(2) 0.69236(4) 0.01 1 4
O(41) 0.56303(8) 0.30587(2) 0.80282(5) 0.011 1 4
O(1A) 0.03071(10) 0.25 1.26220(5) 0.008 1 2
O(1B) -0.19783(12) 0.25 1.40154(6) 0.013 1 2
O(2A) 0.34169(8) 0.41782(2) 0.76296(4) 0.009 1 4
O(2B) 0.35132(10) 0.52699(2) 0.73479(5) 0.013 1 4
O(99) -0.61192(16) 0.25 1.44882(9) 0.021 1 2
N(4) 0.74367(6) 0.50783(2) 0.49432(4) 0.008 1 4
C(11) -0.09527(7) 0.36365(2) 0.97413(4) 0.008 1 4
C(21) 0.43403(7) 0.35897(2) 1.10954(4) 0.009 1 4
C(31) 0.12382(10) 0.25 0.64510(5) 0.007 1 2
C(41) 0.64259(10) 0.25 0.79290(7) 0.01 1 2
C(1A) -0.14970(10) 0.25 1.29560(6) 0.009 1 2
C(2A) 0.35297(7) 0.47694(2) 0.80118(4) 0.01 1 4
C(4A) 0.78021(7) 0.57275(2) 0.51695(4) 0.01 1 4
C(4B) 0.84532(7) 0.59287(3) 0.63089(5) 0.012 1 4
C(4C) 0.87514(8) 0.54433(3) 0.72023(5) 0.014 1 4
C(4D) 0.83625(8) 0.47795(3) 0.69425(5) 0.014 1 4
C(4E) 0.76746(7) 0.45977(3) 0.57846(4) 0.01 1 4
C(4F) 0.71980(10) 0.38974(3) 0.54345(6) 0.014 1 4
H(11) -0.227487 0.394141 0.970246 0.014 1 4
H(21) 0.542286 0.384874 1.166954 0.022 1 4
H(31) 0.05038 0.25 0.556264 0.013 1 2
H(41) 0.798049 0.25 0.772353 0.019 1 2
H(1A) -0.26581 0.25 1.225192 0.023 1 2
H(2A) 0.359679 0.484835 0.898101 0.022 1 4
H(4) 0.698252 0.49309 0.40787 0.018 1 4
H(4A) 0.75856 0.606904 0.441951 0.024 1 4
H(4B) 0.873321 0.644766 0.650893 0.019 1 4
H(4C) 0.932807 0.55851 0.809277 0.031 1 4
H(4D) 0.853852 0.439368 0.762054 0.028 1 4
H(4FA) 0.684726 0.386179 0.449325 0.025 1 4
H(4FB) 0.844047 0.358307 0.559948 0.025 1 4
H(4FC) 0.61011 0.369801 0.599143 0.031 1 4
H(99A) -0.475328 0.25 1.425105 0.035 1 2
H(99B) -0.692912 0.25 1.374512 0.044 1 2

loop_
_geom_angle_atom_site_label_1
_geom_angle_atom_site_label_2
_geom_angle_atom_site_label_3
_geom_angle
_geom_angle_site_symmetry_1
_geom_angle_site_symmetry_2
_geom_angle_site_symmetry_3
_geom_angle_publ_flag
O(1) FE(1) O(11) 94.612(19) 1_555 1_555 1_555 yes
O(1) FE(1) O(11) 94.612(19) 1_555 1_555 4_555 yes
O(1) FE(1) O(21) 93.99(2) 1_555 1_555 1_555 yes
O(1) FE(1) O(21) 93.99(2) 1_555 1_555 4_555 yes
O(1) FE(1) O(1A) 177.92(3) 1_555 1_555 1_555 yes
O(1) FE(1) O(1A) 177.92(3) 1_555 1_555 4_555 yes
O(1) FE(1) O(11) 94.612(19) 4_555 1_555 1_555 yes
O(1) FE(1) O(11) 94.612(19) 4_555 1_555 4_555 yes
O(1) FE(1) O(21) 93.99(2) 4_555 1_555 1_555 yes
O(1) FE(1) O(21) 93.99(2) 4_555 1_555 4_555 yes
O(1) FE(1) O(1A) 177.92(3) 4_555 1_555 1_555 yes
O(1) FE(1) O(1A) 177.92(3) 4_555 1_555 4_555 yes
O(11) FE(1) O(11) 87.58(4) 1_555 1_555 4_555 yes
O(11) FE(1) O(21) 93.19(3) 1_555 1_555 1_555 yes
O(11) FE(1) O(21) 171.27(2) 1_555 1_555 4_555 yes
O(11) FE(1) O(1A) 86.89(2) 1_555 1_555 1_555 yes
O(11) FE(1) O(1A) 86.89(2) 1_555 1_555 4_555 yes
O(11) FE(1) O(21) 171.27(2) 4_555 1_555 1_555 yes
O(11) FE(1) O(21) 93.19(3) 4_555 1_555 4_555 yes
O(11) FE(1) O(1A) 86.89(2) 4_555 1_555 1_555 yes
O(11) FE(1) O(1A) 86.89(2) 4_555 1_555 4_555 yes
O(21) FE(1) O(21) 84.74(4) 1_555 1_555 4_555 yes
O(21) FE(1) O(1A) 84.47(2) 1_555 1_555 1_555 yes
O(21) FE(1) O(1A) 84.47(2) 1_555 1_555 4_555 yes
O(21) FE(1) O(1A) 84.47(2) 4_555 1_555 1_555 yes
O(21) FE(1) O(1A) 84.47(2) 4_555 1_555 4_555 yes
O(1) FE(2) O(12) 94.88(2) 1_555 1_555 1_555 yes
O(1) FE(2) O(22) 95.87(2) 1_555 1_555 1_555 yes
O(1) FE(2) O(31) 95.04(2) 1_555 1_555 1_555 yes
O(1) FE(2) O(41) 95.89(2) 1_555 1_555 1_555 yes
O(1) FE(2) O(2A) 177.30(2) 1_555 1_555 1_555 yes
O(1) FE(2) O(12) 94.88(2) 4_555 1_555 1_555 yes
O(1) FE(2) O(22) 95.87(2) 4_555 1_555 1_555 yes
O(1) FE(2) O(31) 95.04(2) 4_555 1_555 1_555 yes
O(1) FE(2) O(41) 95.89(2) 4_555 1_555 1_555 yes
O(1) FE(2) O(2A) 177.30(2) 4_555 1_555 1_555 yes
O(12) FE(2) O(22) 89.99(2) 1_555 1_555 1_555 yes
O(12) FE(2) O(31) 89.07(2) 1_555 1_555 1_555 yes
O(12) FE(2) O(41) 168.83(2) 1_555 1_555 1_555 yes
O(12) FE(2) O(2A) 84.91(2) 1_555 1_555 1_555 yes
O(22) FE(2) O(31) 169.091(19) 1_555 1_555 1_555 yes
O(22) FE(2) O(41) 85.98(2) 1_555 1_555 1_555 yes
O(22) FE(2) O(2A) 86.823(19) 1_555 1_555 1_555 yes
O(31) FE(2) O(41) 92.92(2) 1_555 1_555 1_555 yes
O(31) FE(2) O(2A) 82.268(19) 1_555 1_555 1_555 yes
O(41) FE(2) O(2A) 84.47(2) 1_555 1_555 1_555 yes
FE(1) O(1) FE(2) 120.255(13) 1_555 1_555 1_555 yes
FE(1) O(1) FE(2) 120.255(13) 1_555 1_555 4_555 yes
FE(1) O(1) FE(2) 120.255(13) 4_555 1_555 1_555 yes
FE(1) O(1) FE(2) 120.255(13) 4_555 1_555 4_555 yes
FE(2) O(1) FE(2) 119.44(3) 1_555 1_555 4_555 yes
FE(1) O(11) O(12) 105.11(3) 1_555 1_555 1_555 yes
FE(1) O(11) O(1A) 46.018(15) 1_555 1_555 1_555 yes
FE(1) O(11) O(1A) 46.018(15) 1_555 1_555 4_555 yes
FE(1) O(11) H(11) 160.28(3) 1_555 1_555 1_555 yes
FE(1) O(11) H(1A) 79.966(17) 1_555 1_555 1_555 yes
FE(1) O(11) H(1A) 79.966(17) 1_555 1_555 4_555 yes
FE(1) O(11) O(12) 105.11(3) 4_555 1_555 1_555 yes
FE(1) O(11) O(1A) 46.018(15) 4_555 1_555 1_555 yes
FE(1) O(11) O(1A) 46.018(15) 4_555 1_555 4_555 yes
FE(1) O(11) H(11) 160.28(3) 4_555 1_555 1_555 yes
FE(1) O(11) H(1A) 79.966(17) 4_555 1_555 1_555 yes
FE(1) O(11) H(1A) 79.966(17) 4_555 1_555 4_555 yes
O(12) O(11) O(1A) 144.04(3) 1_555 1_555 1_555 yes
O(12) O(11) O(1A) 144.04(3) 1_555 1_555 4_555 yes
O(12) O(11) H(11) 55.247(18) 1_555 1_555 1_555 yes
O(12) O(11) H(1A) 172.04(3) 1_555 1_555 1_555 yes
O(12) O(11) H(1A) 172.04(3) 1_555 1_555 4_555 yes
O(1A) O(11) H(11) 151.80(3) 1_555 1_555 1_555 yes
O(1A) O(11) H(1A) 43.524(15) 1_555 1_555 1_555 yes
O(1A) O(11) H(1A) 43.524(15) 1_555 1_555 4_555 yes
O(1A) O(11) H(11) 151.80(3) 4_555 1_555 1_555 yes
O(1A) O(11) H(1A) 43.524(15) 4_555 1_555 1_555 yes
O(1A) O(11) H(1A) 43.524(15) 4_555 1_555 4_555 yes
H(11) O(11) H(1A) 119.35(2) 1_555 1_555 1_555 yes
H(11) O(11) H(1A) 119.35(2) 1_555 1_555 4_555 yes
FE(2) O(12) O(11) 106.21(2) 1_555 1_555 1_555 yes
FE(2) O(12) O(2A) 47.506(14) 1_555 1_555 1_555 yes
FE(2) O(12) H(11) 161.65(3) 1_555 1_555 1_555 yes
FE(2) O(12) H(4D) 121.67(2) 1_555 1_555 1_455 yes
O(11) O(12) O(2A) 149.74(3) 1_555 1_555 1_555 yes
O(11) O(12) H(11) 55.925(18) 1_555 1_555 1_555 yes
O(11) O(12) H(4D) 127.65(3) 1_555 1_555 1_455 yes
O(2A) O(12) H(11) 150.74(2) 1_555 1_555 1_555 yes
O(2A) O(12) H(4D) 82.588(18) 1_555 1_555 1_455 yes
H(11) O(12) H(4D) 73.904(16) 1_555 1_555 1_455 yes
FE(1) O(21) O(21) 47.63(2) 1_555 1_555 4_555 yes
FE(1) O(21) O(22) 106.94(3) 1_555 1_555 1_555 yes
FE(1) O(21) O(1A) 47.510(16) 1_555 1_555 1_555 yes
FE(1) O(21) O(1A) 47.510(16) 1_555 1_555 4_555 yes
FE(1) O(21) H(21) 161.43(3) 1_555 1_555 1_555 yes
FE(1) O(21) H(4B) 97.42(2) 1_555 1_555 3_667 yes
FE(1) O(21) H(99B) 85.745(19) 1_555 1_555 1_655 yes
FE(1) O(21) H(99B) 85.745(19) 1_555 1_555 4_655 yes
FE(1) O(21) O(21) 47.63(2) 4_555 1_555 4_555 yes
FE(1) O(21) O(22) 106.94(3) 4_555 1_555 1_555 yes
FE(1) O(21) O(1A) 47.510(16) 4_555 1_555 1_555 yes
FE(1) O(21) O(1A) 47.510(16) 4_555 1_555 4_555 yes
FE(1) O(21) H(21) 161.43(3) 4_555 1_555 1_555 yes
FE(1) O(21) H(4B) 97.42(2) 4_555 1_555 3_667 yes
FE(1) O(21) H(99B) 85.745(19) 4_555 1_555 1_655 yes
FE(1) O(21) H(99B) 85.745(19) 4_555 1_555 4_655 yes
O(21) O(21) O(22) 121.18(2) 4_555 1_555 1_555 yes
O(21) O(21) O(1A) 59.782(17) 4_555 1_555 1_555 yes
O(21) O(21) O(1A) 59.782(17) 4_555 1_555 4_555 yes
O(21) O(21) H(21) 132.76(2) 4_555 1_555 1_555 yes
O(21) O(21) H(4B) 106.672(13) 4_555 1_555 3_667 yes
O(21) O(21) H(99B) 60.440(12) 4_555 1_555 1_655 yes
O(21) O(21) H(99B) 60.440(12) 4_555 1_555 4_655 yes
O(22) O(21) O(1A) 148.32(3) 1_555 1_555 1_555 yes
O(22) O(21) O(1A) 148.32(3) 1_555 1_555 4_555 yes
O(22) O(21) H(21) 55.440(18) 1_555 1_555 1_555 yes
O(22) O(21) H(4B) 131.11(3) 1_555 1_555 3_667 yes
O(22) O(21) H(99B) 164.00(3) 1_555 1_555 1_655 yes
O(22) O(21) H(99B) 164.00(3) 1_555 1_555 4_655 yes
O(1A) O(21) H(21) 150.97(3) 1_555 1_555 1_555 yes
O(1A) O(21) H(4B) 53.421(13) 1_555 1_555 3_667 yes
O(1A) O(21) H(99B) 47.606(16) 1_555 1_555 1_655 yes
O(1A) O(21) H(99B) 47.606(16) 1_555 1_555 4_655 yes
O(1A) O(21) H(21) 150.97(3) 4_555 1_555 1_555 yes
O(1A) O(21) H(4B) 53.421(13) 4_555 1_555 3_667 yes
O(1A) O(21) H(99B) 47.606(16) 4_555 1_555 1_655 yes
O(1A) O(21) H(99B) 47.606(16) 4_555 1_555 4_655 yes
H(21) O(21) H(4B) 99.34(2) 1_555 1_555 3_667 yes
H(21) O(21) H(99B) 110.67(2) 1_555 1_555 1_655 yes
H(21) O(21) H(99B) 110.67(2) 1_555 1_555 4_655 yes
H(4B) O(21) H(99B) 53.989(9) 3_667 1_555 1_655 yes
H(4B) O(21) H(99B) 53.989(9) 3_667 1_555 4_655 yes
FE(2) O(22) O(21) 104.65(2) 1_555 1_555 1_555 yes
FE(2) O(22) O(41) 46.963(16) 1_555 1_555 1_555 yes
FE(2) O(22) O(2A) 46.616(13) 1_555 1_555 1_555 yes
FE(2) O(22) H(11) 112.60(2) 1_555 1_555 1_655 yes
FE(2) O(22) H(21) 158.94(3) 1_555 1_555 1_555 yes
FE(2) O(22) H(2A) 87.002(17) 1_555 1_555 1_555 yes
O(21) O(22) O(41) 118.54(3) 1_555 1_555 1_555 yes
O(21) O(22) O(2A) 146.46(3) 1_555 1_555 1_555 yes
O(21) O(22) H(11) 121.62(3) 1_555 1_555 1_655 yes
O(21) O(22) H(21) 55.985(18) 1_555 1_555 1_555 yes
O(21) O(22) H(2A) 138.40(3) 1_555 1_555 1_555 yes
O(41) O(22) O(2A) 58.793(18) 1_555 1_555 1_555 yes
O(41) O(22) H(11) 67.821(18) 1_555 1_555 1_655 yes
O(41) O(22) H(21) 130.94(3) 1_555 1_555 1_555 yes
O(41) O(22) H(2A) 98.775(18) 1_555 1_555 1_555 yes
O(2A) O(22) H(11) 89.582(18) 1_555 1_555 1_655 yes
O(2A) O(22) H(21) 154.44(2) 1_555 1_555 1_555 yes
O(2A) O(22) H(2A) 44.216(12) 1_555 1_555 1_555 yes
H(11) O(22) H(21) 76.613(16) 1_655 1_555 1_555 yes
H(11) O(22) H(2A) 87.858(15) 1_655 1_555 1_555 yes
H(21) O(22) H(2A) 112.84(2) 1_555 1_555 1_555 yes
FE(2) O(31) O(31) 105.216(14) 1_555 1_555 4_555 yes
FE(2) O(31) O(2A) 49.058(14) 1_555 1_555 1_555 yes
FE(2) O(31) H(31) 160.99(3) 1_555 1_555 1_555 yes
FE(2) O(31) H(31) 160.99(3) 1_555 1_555 4_555 yes
FE(2) O(31) H(4A) 104.83(2) 1_555 1_555 3_666 yes
FE(2) O(31) H(4FB) 131.63(2) 1_555 1_555 1_455 yes
O(31) O(31) O(2A) 147.696(16) 4_555 1_555 1_555 yes
O(31) O(31) H(31) 55.779(13) 4_555 1_555 1_555 yes
O(31) O(31) H(31) 55.779(13) 4_555 1_555 4_555 yes
O(31) O(31) H(4A) 137.616(12) 4_555 1_555 3_666 yes
O(31) O(31) H(4FB) 112.578(10) 4_555 1_555 1_455 yes
O(2A) O(31) H(31) 148.04(2) 1_555 1_555 1_555 yes
O(2A) O(31) H(31) 148.04(2) 1_555 1_555 4_555 yes
O(2A) O(31) H(4A) 56.231(14) 1_555 1_555 3_666 yes
O(2A) O(31) H(4FB) 99.709(19) 1_555 1_555 1_455 yes
H(31) O(31) H(4A) 91.876(17) 1_555 1_555 3_666 yes
H(31) O(31) H(4FB) 63.740(14) 1_555 1_555 1_455 yes
H(31) O(31) H(4A) 91.876(17) 4_555 1_555 3_666 yes
H(31) O(31) H(4FB) 63.740(14) 4_555 1_555 1_455 yes
H(4A) O(31) H(4FB) 64.982(11) 3_666 1_555 1_455 yes
FE(2) O(41) O(22) 47.056(15) 1_555 1_555 1_555 yes
FE(2) O(41) O(41) 105.132(14) 1_555 1_555 4_555 yes
FE(2) O(41) O(2A) 47.843(15) 1_555 1_555 1_555 yes
FE(2) O(41) H(41) 160.15(3) 1_555 1_555 1_555 yes
FE(2) O(41) H(41) 160.15(3) 1_555 1_555 4_555 yes
FE(2) O(41) H(4FC) 104.65(2) 1_555 1_555 1_555 yes
O(22) O(41) O(41) 120.270(14) 1_555 1_555 4_555 yes
O(22) O(41) O(2A) 61.063(17) 1_555 1_555 1_555 yes
O(22) O(41) H(41) 135.13(3) 1_555 1_555 1_555 yes
O(22) O(41) H(41) 135.13(3) 1_555 1_555 4_555 yes
O(22) O(41) H(4FC) 118.82(2) 1_555 1_555 1_555 yes
O(41) O(41) O(2A) 145.630(15) 4_555 1_555 1_555 yes
O(41) O(41) H(41) 55.487(14) 4_555 1_555 1_555 yes
O(41) O(41) H(41) 55.487(14) 4_555 1_555 4_555 yes
O(41) O(41) H(4FC) 119.362(11) 4_555 1_555 1_555 yes
O(2A) O(41) H(41) 151.22(3) 1_555 1_555 1_555 yes
O(2A) O(41) H(41) 151.22(3) 1_555 1_555 4_555 yes
O(2A) O(41) H(4FC) 62.672(15) 1_555 1_555 1_555 yes
H(41) O(41) H(4FC) 90.406(18) 1_555 1_555 1_555 yes
H(41) O(41) H(4FC) 90.406(18) 4_555 1_555 1_555 yes
FE(1) O(1A) O(11) 47.094(15) 1_555 1_555 1_555 yes
FE(1) O(1A) O(11) 47.094(15) 1_555 1_555 4_555 yes
FE(1) O(1A) O(21) 48.016(16) 1_555 1_555 1_555 yes
FE(1) O(1A) O(21) 48.016(16) 1_555 1_555 4_555 yes
FE(1) O(1A) O(1B) 155.18(4) 1_555 1_555 1_555 yes
FE(1) O(1A) O(1B) 155.18(4) 1_555 1_555 4_555 yes
FE(1) O(1A) H(1A) 99.72(3) 1_555 1_555 1_555 yes
FE(1) O(1A) H(1A) 99.72(3) 1_555 1_555 4_555 yes
FE(1) O(1A) H(4B) 106.240(17) 1_555 1_555 2_647 yes
FE(1) O(1A) H(4B) 106.240(17) 1_555 1_555 3_667 yes
FE(1) O(1A) H(99B) 102.98(3) 1_555 1_555 1_655 yes
FE(1) O(1A) H(99B) 102.98(3) 1_555 1_555 4_655 yes
FE(1) O(1A) O(11) 47.094(15) 4_555 1_555 1_555 yes
FE(1) O(1A) O(11) 47.094(15) 4_555 1_555 4_555 yes
FE(1) O(1A) O(21) 48.016(16) 4_555 1_555 1_555 yes
FE(1) O(1A) O(21) 48.016(16) 4_555 1_555 4_555 yes
FE(1) O(1A) O(1B) 155.18(4) 4_555 1_555 1_555 yes
FE(1) O(1A) O(1B) 155.18(4) 4_555 1_555 4_555 yes
FE(1) O(1A) H(1A) 99.72(3) 4_555 1_555 1_555 yes
FE(1) O(1A) H(1A) 99.72(3) 4_555 1_555 4_555 yes
FE(1) O(1A) H(4B) 106.240(17) 4_555 1_555 2_647 yes
FE(1) O(1A) H(4B) 106.240(17) 4_555 1_555 3_667 yes
FE(1) O(1A) H(99B) 102.98(3) 4_555 1_555 1_655 yes
FE(1) O(1A) H(99B) 102.98(3) 4_555 1_555 4_655 yes
O(11) O(1A) O(11) 61.01(3) 1_555 1_555 4_555 yes
O(11) O(1A) O(21) 65.04(2) 1_555 1_555 1_555 yes
O(11) O(1A) O(21) 95.10(2) 1_555 1_555 4_555 yes
O(11) O(1A) O(1B) 113.35(3) 1_555 1_555 1_555 yes
O(11) O(1A) O(1B) 113.35(3) 1_555 1_555 4_555 yes
O(11) O(1A) H(1A) 66.08(2) 1_555 1_555 1_555 yes
O(11) O(1A) H(1A) 66.08(2) 1_555 1_555 4_555 yes
O(11) O(1A) H(4B) 147.05(2) 1_555 1_555 2_647 yes
O(11) O(1A) H(4B) 86.830(16) 1_555 1_555 3_667 yes
O(11) O(1A) H(99B) 131.87(3) 1_555 1_555 1_655 yes
O(11) O(1A) H(99B) 131.87(3) 1_555 1_555 4_655 yes
O(11) O(1A) O(21) 95.10(2) 4_555 1_555 1_555 yes
O(11) O(1A) O(21) 65.04(2) 4_555 1_555 4_555 yes
O(11) O(1A) O(1B) 113.35(3) 4_555 1_555 1_555 yes
O(11) O(1A) O(1B) 113.35(3) 4_555 1_555 4_555 yes
O(11) O(1A) H(1A) 66.08(2) 4_555 1_555 1_555 yes
O(11) O(1A) H(1A) 66.08(2) 4_555 1_555 4_555 yes
O(11) O(1A) H(4B) 86.830(16) 4_555 1_555 2_647 yes
O(11) O(1A) H(4B) 147.05(2) 4_555 1_555 3_667 yes
O(11) O(1A) H(99B) 131.87(3) 4_555 1_555 1_655 yes
O(11) O(1A) H(99B) 131.87(3) 4_555 1_555 4_655 yes
O(21) O(1A) O(21) 60.44(3) 1_555 1_555 4_555 yes
O(21) O(1A) O(1B) 146.80(2) 1_555 1_555 1_555 yes
O(21) O(1A) O(1B) 146.80(2) 1_555 1_555 4_555 yes
O(21) O(1A) H(1A) 130.70(3) 1_555 1_555 1_555 yes
O(21) O(1A) H(1A) 130.70(3) 1_555 1_555 4_555 yes
O(21) O(1A) H(4B) 114.94(3) 1_555 1_555 2_647 yes
O(21) O(1A) H(4B) 62.284(16) 1_555 1_555 3_667 yes
O(21) O(1A) H(99B) 67.49(2) 1_555 1_555 1_655 yes
O(21) O(1A) H(99B) 67.49(2) 1_555 1_555 4_655 yes
O(21) O(1A) O(1B) 146.80(2) 4_555 1_555 1_555 yes
O(21) O(1A) O(1B) 146.80(2) 4_555 1_555 4_555 yes
O(21) O(1A) H(1A) 130.70(3) 4_555 1_555 1_555 yes
O(21) O(1A) H(1A) 130.70(3) 4_555 1_555 4_555 yes
O(21) O(1A) H(4B) 62.284(16) 4_555 1_555 2_647 yes
O(21) O(1A) H(4B) 114.94(3) 4_555 1_555 3_667 yes
O(21) O(1A) H(99B) 67.49(2) 4_555 1_555 1_655 yes
O(21) O(1A) H(99B) 67.49(2) 4_555 1_555 4_655 yes
O(1B) O(1A) H(1A) 55.46(3) 1_555 1_555 1_555 yes
O(1B) O(1A) H(1A) 55.46(3) 1_555 1_555 4_555 yes
O(1B) O(1A) H(4B) 84.628(18) 1_555 1_555 2_647 yes
O(1B) O(1A) H(4B) 84.628(18) 1_555 1_555 3_667 yes
O(1B) O(1A) H(99B) 101.84(3) 1_555 1_555 1_655 yes
O(1B) O(1A) H(99B) 101.84(3) 1_555 1_555 4_655 yes
O(1B) O(1A) H(1A) 55.46(3) 4_555 1_555 1_555 yes
O(1B) O(1A) H(1A) 55.46(3) 4_555 1_555 4_555 yes
O(1B) O(1A) H(4B) 84.628(18) 4_555 1_555 2_647 yes
O(1B) O(1A) H(4B) 84.628(18) 4_555 1_555 3_667 yes
O(1B) O(1A) H(99B) 101.84(3) 4_555 1_555 1_655 yes
O(1B) O(1A) H(99B) 101.84(3) 4_555 1_555 4_655 yes
H(1A) O(1A) H(4B) 109.204(17) 1_555 1_555 2_647 yes
H(1A) O(1A) H(4B) 109.204(17) 1_555 1_555 3_667 yes
H(1A) O(1A) H(99B) 157.30(3) 1_555 1_555 1_655 yes
H(1A) O(1A) H(99B) 157.30(3) 1_555 1_555 4_655 yes
H(1A) O(1A) H(4B) 109.204(17) 4_555 1_555 2_647 yes
H(1A) O(1A) H(4B) 109.204(17) 4_555 1_555 3_667 yes
H(1A) O(1A) H(99B) 157.30(3) 4_555 1_555 1_655 yes
H(1A) O(1A) H(99B) 157.30(3) 4_555 1_555 4_655 yes
H(4B) O(1A) H(4B) 123.52(3) 2_647 1_555 3_667 yes
H(4B) O(1A) H(99B) 64.233(14) 2_647 1_555 1_655 yes
H(4B) O(1A) H(99B) 64.233(14) 2_647 1_555 4_655 yes
H(4B) O(1A) H(99B) 64.233(14) 3_667 1_555 1_655 yes
H(4B) O(1A) H(99B) 64.233(14) 3_667 1_555 4_655 yes
O(1A) O(1B) H(31) 90.58(3) 1_555 1_555 1_556 yes
O(1A) O(1B) H(31) 90.58(3) 1_555 1_555 4_556 yes
O(1A) O(1B) H(1A) 57.25(2) 1_555 1_555 1_555 yes
O(1A) O(1B) H(1A) 57.25(2) 1_555 1_555 4_555 yes
O(1A) O(1B) H(99A) 144.05(5) 1_555 1_555 1_555 yes
O(1A) O(1B) H(99A) 144.05(5) 1_555 1_555 4_555 yes
O(1A) O(1B) H(31) 90.58(3) 4_555 1_555 1_556 yes
O(1A) O(1B) H(31) 90.58(3) 4_555 1_555 4_556 yes
O(1A) O(1B) H(1A) 57.25(2) 4_555 1_555 1_555 yes
O(1A) O(1B) H(1A) 57.25(2) 4_555 1_555 4_555 yes
O(1A) O(1B) H(99A) 144.05(5) 4_555 1_555 1_555 yes
O(1A) O(1B) H(99A) 144.05(5) 4_555 1_555 4_555 yes
H(31) O(1B) H(1A) 147.83(4) 1_556 1_555 1_555 yes
H(31) O(1B) H(1A) 147.83(4) 1_556 1_555 4_555 yes
H(31) O(1B) H(99A) 125.37(3) 1_556 1_555 1_555 yes
H(31) O(1B) H(99A) 125.37(3) 1_556 1_555 4_555 yes
H(31) O(1B) H(1A) 147.83(4) 4_556 1_555 1_555 yes
H(31) O(1B) H(1A) 147.83(4) 4_556 1_555 4_555 yes
H(31) O(1B) H(99A) 125.37(3) 4_556 1_555 1_555 yes
H(31) O(1B) H(99A) 125.37(3) 4_556 1_555 4_555 yes
H(1A) O(1B) H(99A) 86.80(3) 1_555 1_555 1_555 yes
H(1A) O(1B) H(99A) 86.80(3) 1_555 1_555 4_555 yes
H(1A) O(1B) H(99A) 86.80(3) 4_555 1_555 1_555 yes
H(1A) O(1B) H(99A) 86.80(3) 4_555 1_555 4_555 yes
FE(2) O(2A) O(12) 47.582(14) 1_555 1_555 1_555 yes
FE(2) O(2A) O(22) 46.561(13) 1_555 1_555 1_555 yes
FE(2) O(2A) O(31) 48.674(14) 1_555 1_555 1_555 yes
FE(2) O(2A) O(41) 47.690(14) 1_555 1_555 1_555 yes
FE(2) O(2A) O(2B) 156.19(3) 1_555 1_555 1_555 yes
FE(2) O(2A) H(2A) 102.05(2) 1_555 1_555 1_555 yes
FE(2) O(2A) H(4) 157.49(2) 1_555 1_555 3_666 yes
FE(2) O(2A) H(4A) 103.994(19) 1_555 1_555 3_666 yes
FE(2) O(2A) H(4FC) 99.129(18) 1_555 1_555 1_555 yes
O(12) O(2A) O(22) 62.532(18) 1_555 1_555 1_555 yes
O(12) O(2A) O(31) 63.393(19) 1_555 1_555 1_555 yes
O(12) O(2A) O(41) 95.215(19) 1_555 1_555 1_555 yes
O(12) O(2A) O(2B) 113.58(3) 1_555 1_555 1_555 yes
O(12) O(2A) H(2A) 79.937(19) 1_555 1_555 1_555 yes
O(12) O(2A) H(4) 122.51(2) 1_555 1_555 3_666 yes
O(12) O(2A) H(4A) 104.78(2) 1_555 1_555 3_666 yes
O(12) O(2A) H(4FC) 141.12(2) 1_555 1_555 1_555 yes
O(22) O(2A) O(31) 95.235(19) 1_555 1_555 1_555 yes
O(22) O(2A) O(41) 60.144(19) 1_555 1_555 1_555 yes
O(22) O(2A) O(2B) 115.41(2) 1_555 1_555 1_555 yes
O(22) O(2A) H(2A) 60.414(15) 1_555 1_555 1_555 yes
O(22) O(2A) H(4) 154.22(2) 1_555 1_555 3_666 yes
O(22) O(2A) H(4A) 149.83(2) 1_555 1_555 3_666 yes
O(22) O(2A) H(4FC) 112.64(2) 1_555 1_555 1_555 yes
O(31) O(2A) O(41) 65.89(2) 1_555 1_555 1_555 yes
O(31) O(2A) O(2B) 144.19(3) 1_555 1_555 1_555 yes
O(31) O(2A) H(2A) 142.84(2) 1_555 1_555 1_555 yes
O(31) O(2A) H(4) 109.62(2) 1_555 1_555 3_666 yes
O(31) O(2A) H(4A) 55.769(14) 1_555 1_555 3_666 yes
O(31) O(2A) H(4FC) 79.588(17) 1_555 1_555 1_555 yes
O(41) O(2A) O(2B) 145.14(3) 1_555 1_555 1_555 yes
O(41) O(2A) H(2A) 114.62(2) 1_555 1_555 1_555 yes
O(41) O(2A) H(4) 136.37(2) 1_555 1_555 3_666 yes
O(41) O(2A) H(4A) 96.53(2) 1_555 1_555 3_666 yes
O(41) O(2A) H(4FC) 56.810(15) 1_555 1_555 1_555 yes
O(2B) O(2A) H(2A) 55.943(18) 1_555 1_555 1_555 yes
O(2B) O(2A) H(4) 38.888(16) 1_555 1_555 3_666 yes
O(2B) O(2A) H(4A) 94.69(2) 1_555 1_555 3_666 yes
O(2B) O(2A) H(4FC) 103.21(2) 1_555 1_555 1_555 yes
H(2A) O(2A) H(4) 94.500(17) 1_555 1_555 3_666 yes
H(2A) O(2A) H(4A) 148.14(2) 1_555 1_555 3_666 yes
H(2A) O(2A) H(4FC) 133.91(2) 1_555 1_555 1_555 yes
H(4) O(2A) H(4A) 55.949(10) 3_666 1_555 3_666 yes
H(4) O(2A) H(4FC) 79.563(12) 3_666 1_555 1_555 yes
H(4A) O(2A) H(4FC) 58.568(10) 3_666 1_555 1_555 yes
O(2A) O(2B) N(4) 82.35(2) 1_555 1_555 3_666 yes
O(2A) O(2B) H(21) 138.06(3) 1_555 1_555 3_667 yes
O(2A) O(2B) H(2A) 56.762(17) 1_555 1_555 1_555 yes
O(2A) O(2B) H(4FA) 138.39(3) 1_555 1_555 3_666 yes
N(4) O(2B) H(21) 137.98(2) 3_666 1_555 3_667 yes
N(4) O(2B) H(2A) 137.87(2) 3_666 1_555 1_555 yes
N(4) O(2B) H(4FA) 56.153(15) 3_666 1_555 3_666 yes
H(21) O(2B) H(2A) 84.16(2) 3_667 1_555 1_555 yes
H(21) O(2B) H(4FA) 82.351(16) 3_667 1_555 3_666 yes
H(2A) O(2B) H(4FA) 164.04(3) 1_555 1_555 3_666 yes
O(2B) N(4) C(4B) 147.60(3) 3_666 1_555 1_555 yes
O(2B) N(4) C(4C) 174.70(2) 3_666 1_555 1_555 yes
O(2B) N(4) C(4D) 150.00(3) 3_666 1_555 1_555 yes
O(2B) N(4) C(4F) 86.59(2) 3_666 1_555 1_555 yes
O(2B) N(4) H(4A) 89.989(19) 3_666 1_555 1_555 yes
O(2B) N(4) H(4FA) 62.026(15) 3_666 1_555 1_555 yes
C(4B) N(4) C(4C) 30.94(2) 1_555 1_555 1_555 yes
C(4B) N(4) C(4D) 61.67(2) 1_555 1_555 1_555 yes
C(4B) N(4) C(4F) 125.55(3) 1_555 1_555 1_555 yes
C(4B) N(4) H(4A) 57.873(18) 1_555 1_555 1_555 yes
C(4B) N(4) H(4FA) 150.00(2) 1_555 1_555 1_555 yes
C(4C) N(4) C(4D) 30.73(2) 1_555 1_555 1_555 yes
C(4C) N(4) C(4F) 94.62(3) 1_555 1_555 1_555 yes
C(4C) N(4) H(4A) 88.80(2) 1_555 1_555 1_555 yes
C(4C) N(4) H(4FA) 119.07(2) 1_555 1_555 1_555 yes
C(4D) N(4) C(4F) 63.89(3) 1_555 1_555 1_555 yes
C(4D) N(4) H(4A) 119.53(3) 1_555 1_555 1_555 yes
C(4D) N(4) H(4FA) 88.35(2) 1_555 1_555 1_555 yes
C(4F) N(4) H(4A) 176.58(3) 1_555 1_555 1_555 yes
C(4F) N(4) H(4FA) 24.566(17) 1_555 1_555 1_555 yes
H(4A) N(4) H(4FA) 152.01(2) 1_555 1_555 1_555 yes
C(4C) C(4A) C(4D) 30.33(2) 1_555 1_555 1_555 yes
C(4C) C(4A) C(4E) 60.77(2) 1_555 1_555 1_555 yes
C(4C) C(4A) H(4) 114.82(3) 1_555 1_555 1_555 yes
C(4C) C(4A) H(4B) 56.71(2) 1_555 1_555 1_555 yes
C(4D) C(4A) C(4E) 30.43(2) 1_555 1_555 1_555 yes
C(4D) C(4A) H(4) 84.49(2) 1_555 1_555 1_555 yes
C(4D) C(4A) H(4B) 87.04(2) 1_555 1_555 1_555 yes
C(4E) C(4A) H(4) 54.073(17) 1_555 1_555 1_555 yes
C(4E) C(4A) H(4B) 117.47(2) 1_555 1_555 1_555 yes
H(4) C(4A) H(4B) 171.53(3) 1_555 1_555 1_555 yes
N(4) C(4B) C(4D) 58.87(2) 1_555 1_555 1_555 yes
N(4) C(4B) C(4E) 28.865(16) 1_555 1_555 1_555 yes
N(4) C(4B) H(4A) 54.423(16) 1_555 1_555 1_555 yes
N(4) C(4B) H(4C) 114.51(3) 1_555 1_555 1_555 yes
C(4D) C(4B) C(4E) 30.005(18) 1_555 1_555 1_555 yes
C(4D) C(4B) H(4A) 113.28(3) 1_555 1_555 1_555 yes
C(4D) C(4B) H(4C) 55.66(2) 1_555 1_555 1_555 yes
C(4E) C(4B) H(4A) 83.29(2) 1_555 1_555 1_555 yes
C(4E) C(4B) H(4C) 85.66(2) 1_555 1_555 1_555 yes
H(4A) C(4B) H(4C) 168.69(3) 1_555 1_555 1_555 yes
N(4) C(4C) C(4A) 29.797(16) 1_555 1_555 1_555 yes
N(4) C(4C) C(4E) 29.687(16) 1_555 1_555 1_555 yes
N(4) C(4C) H(4B) 85.97(2) 1_555 1_555 1_555 yes
N(4) C(4C) H(4D) 84.88(2) 1_555 1_555 1_555 yes
C(4A) C(4C) C(4E) 59.48(2) 1_555 1_555 1_555 yes
C(4A) C(4C) H(4B) 56.177(19) 1_555 1_555 1_555 yes
C(4A) C(4C) H(4D) 114.67(3) 1_555 1_555 1_555 yes
C(4E) C(4C) H(4B) 115.65(3) 1_555 1_555 1_555 yes
C(4E) C(4C) H(4D) 55.19(2) 1_555 1_555 1_555 yes
H(4B) C(4C) H(4D) 170.77(3) 1_555 1_555 1_555 yes
N(4) C(4D) C(4A) 29.400(16) 1_555 1_555 1_555 yes
N(4) C(4D) C(4B) 59.46(2) 1_555 1_555 1_555 yes
N(4) C(4D) C(4F) 59.84(2) 1_555 1_555 1_555 yes
N(4) C(4D) H(4C) 115.28(3) 1_555 1_555 1_555 yes
C(4A) C(4D) C(4B) 30.062(17) 1_555 1_555 1_555 yes
C(4A) C(4D) C(4F) 89.24(2) 1_555 1_555 1_555 yes
C(4A) C(4D) H(4C) 85.89(2) 1_555 1_555 1_555 yes
C(4B) C(4D) C(4F) 119.29(3) 1_555 1_555 1_555 yes
C(4B) C(4D) H(4C) 55.84(2) 1_555 1_555 1_555 yes
C(4F) C(4D) H(4C) 175.11(3) 1_555 1_555 1_555 yes
C(4A) C(4E) C(4B) 29.634(17) 1_555 1_555 1_555 yes
C(4A) C(4E) C(4C) 59.75(2) 1_555 1_555 1_555 yes
C(4A) C(4E) H(4) 55.241(17) 1_555 1_555 1_555 yes
C(4A) C(4E) H(4D) 116.47(3) 1_555 1_555 1_555 yes
C(4A) C(4E) H(4FA) 119.21(2) 1_555 1_555 1_555 yes
C(4A) C(4E) H(4FB) 152.02(2) 1_555 1_555 1_555 yes
C(4A) C(4E) H(4FC) 150.91(3) 1_555 1_555 1_555 yes
C(4B) C(4E) C(4C) 30.119(19) 1_555 1_555 1_555 yes
C(4B) C(4E) H(4) 84.87(2) 1_555 1_555 1_555 yes
C(4B) C(4E) H(4D) 86.83(2) 1_555 1_555 1_555 yes
C(4B) C(4E) H(4FA) 148.81(2) 1_555 1_555 1_555 yes
C(4B) C(4E) H(4FB) 154.43(2) 1_555 1_555 1_555 yes
C(4B) C(4E) H(4FC) 153.05(2) 1_555 1_555 1_555 yes
C(4C) C(4E) H(4) 114.98(3) 1_555 1_555 1_555 yes
C(4C) C(4E) H(4D) 56.72(2) 1_555 1_555 1_555 yes
C(4C) C(4E) H(4FA) 177.36(3) 1_555 1_555 1_555 yes
C(4C) C(4E) H(4FB) 132.54(3) 1_555 1_555 1_555 yes
C(4C) C(4E) H(4FC) 132.42(3) 1_555 1_555 1_555 yes
H(4) C(4E) H(4D) 171.64(3) 1_555 1_555 1_555 yes
H(4) C(4E) H(4FA) 63.985(15) 1_555 1_555 1_555 yes
H(4) C(4E) H(4FB) 105.99(2) 1_555 1_555 1_555 yes
H(4) C(4E) H(4FC) 106.50(2) 1_555 1_555 1_555 yes
H(4D) C(4E) H(4FA) 124.27(2) 1_555 1_555 1_555 yes
H(4D) C(4E) H(4FB) 81.238(17) 1_555 1_555 1_555 yes
H(4D) C(4E) H(4FC) 81.468(17) 1_555 1_555 1_555 yes
H(4FA) C(4E) H(4FB) 47.098(12) 1_555 1_555 1_555 yes
H(4FA) C(4E) H(4FC) 49.775(13) 1_555 1_555 1_555 yes
H(4FB) C(4E) H(4FC) 46.466(11) 1_555 1_555 1_555 yes
N(4) C(4F) C(4D) 56.27(2) 1_555 1_555 1_555 yes
N(4) C(4F) H(4) 23.707(12) 1_555 1_555 1_555 yes
N(4) C(4F) H(4D) 79.57(2) 1_555 1_555 1_555 yes
C(4D) C(4F) H(4) 79.96(2) 1_555 1_555 1_555 yes
C(4D) C(4F) H(4D) 23.302(14) 1_555 1_555 1_555 yes
H(4) C(4F) H(4D) 103.27(2) 1_555 1_555 1_555 yes
O(11) H(11) O(12) 68.83(2) 1_555 1_555 1_555 yes
O(11) H(11) O(22) 106.07(2) 1_555 1_555 1_455 yes
O(11) H(11) H(21) 81.883(14) 1_555 1_555 1_455 yes
O(11) H(11) H(4D) 124.747(14) 1_555 1_555 1_455 yes
O(12) H(11) O(22) 154.57(2) 1_555 1_555 1_455 yes
O(12) H(11) H(21) 148.411(15) 1_555 1_555 1_455 yes
O(12) H(11) H(4D) 57.998(14) 1_555 1_555 1_455 yes
O(22) H(11) H(21) 45.038(11) 1_455 1_555 1_455 yes
O(22) H(11) H(4D) 115.092(11) 1_455 1_555 1_455 yes
H(21) H(11) H(4D) 153.09899158001 1_455 1_555 1_455 yes
O(21) H(21) O(22) 68.58(2) 1_555 1_555 1_555 yes
O(21) H(21) O(2B) 143.09(2) 1_555 1_555 3_667 yes
O(21) H(21) H(11) 116.792(15) 1_555 1_555 1_655 yes
O(22) H(21) O(2B) 130.558(19) 1_555 1_555 3_667 yes
O(22) H(21) H(11) 58.349(15) 1_555 1_555 1_655 yes
O(2B) H(21) H(11) 98.879(17) 3_667 1_555 1_655 yes
O(31) H(31) O(31) 68.44(3) 1_555 1_555 4_555 yes
O(31) H(31) O(1B) 141.505(17) 1_555 1_555 1_554 yes
O(31) H(31) O(1B) 141.505(17) 1_555 1_555 4_554 yes
O(31) H(31) O(99) 92.16(2) 1_555 1_555 1_654 yes
O(31) H(31) O(99) 92.16(2) 1_555 1_555 4_654 yes
O(31) H(31) H(4FB) 72.464(15) 1_555 1_555 1_455 yes
O(31) H(31) H(4FB) 130.243(14) 1_555 1_555 4_455 yes
O(31) H(31) H(99B) 109.254(16) 1_555 1_555 1_654 yes
O(31) H(31) H(99B) 109.254(16) 1_555 1_555 4_654 yes
O(31) H(31) O(1B) 141.505(17) 4_555 1_555 1_554 yes
O(31) H(31) O(1B) 141.505(17) 4_555 1_555 4_554 yes
O(31) H(31) O(99) 92.16(2) 4_555 1_555 1_654 yes
O(31) H(31) O(99) 92.16(2) 4_555 1_555 4_654 yes
O(31) H(31) H(4FB) 130.243(14) 4_555 1_555 1_455 yes
O(31) H(31) H(4FB) 72.464(15) 4_555 1_555 4_455 yes
O(31) H(31) H(99B) 109.254(16) 4_555 1_555 1_654 yes
O(31) H(31) H(99B) 109.254(16) 4_555 1_555 4_654 yes
O(1B) H(31) O(99) 106.21(3) 1_554 1_555 1_654 yes
O(1B) H(31) O(99) 106.21(3) 1_554 1_555 4_654 yes
O(1B) H(31) H(4FB) 69.042(7) 1_554 1_555 1_455 yes
O(1B) H(31) H(4FB) 69.042(7) 1_554 1_555 4_455 yes
O(1B) H(31) H(99B) 85.316(17) 1_554 1_555 1_654 yes
O(1B) H(31) H(99B) 85.316(17) 1_554 1_555 4_654 yes
O(1B) H(31) O(99) 106.21(3) 4_554 1_555 1_654 yes
O(1B) H(31) O(99) 106.21(3) 4_554 1_555 4_654 yes
O(1B) H(31) H(4FB) 69.042(7) 4_554 1_555 1_455 yes
O(1B) H(31) H(4FB) 69.042(7) 4_554 1_555 4_455 yes
O(1B) H(31) H(99B) 85.316(17) 4_554 1_555 1_654 yes
O(1B) H(31) H(99B) 85.316(17) 4_554 1_555 4_654 yes
O(99) H(31) H(4FB) 119.154(6) 1_654 1_555 1_455 yes
O(99) H(31) H(4FB) 119.154(6) 1_654 1_555 4_455 yes
O(99) H(31) H(99B) 20.89(2) 1_654 1_555 1_654 yes
O(99) H(31) H(99B) 20.89(2) 1_654 1_555 4_654 yes
O(99) H(31) H(4FB) 119.154(6) 4_654 1_555 1_455 yes
O(99) H(31) H(4FB) 119.154(6) 4_654 1_555 4_455 yes
O(99) H(31) H(99B) 20.89(2) 4_654 1_555 1_654 yes
O(99) H(31) H(99B) 20.89(2) 4_654 1_555 4_654 yes
H(4FB) H(31) H(4FB) 114.75530960416 1_455 1_555 4_455 yes
H(4FB) H(31) H(99B) 111.88784581731 1_455 1_555 1_654 yes
H(4FB) H(31) H(99B) 111.88784581731 1_455 1_555 4_654 yes
H(4FB) H(31) H(99B) 111.88786616011 4_455 1_555 1_654 yes
H(4FB) H(31) H(99B) 111.88786616011 4_455 1_555 4_654 yes
O(41) H(41) O(41) 69.03(3) 1_555 1_555 4_555 yes
O(41) H(41) C(31) 140.717(15) 1_555 1_555 1_655 yes
O(41) H(41) C(31) 140.717(15) 1_555 1_555 4_655 yes
O(41) H(41) C(31) 140.717(15) 4_555 1_555 1_655 yes
O(41) H(41) C(31) 140.717(15) 4_555 1_555 4_655 yes
O(11) H(1A) O(11) 63.09(2) 1_555 1_555 4_555 yes
O(11) H(1A) O(1A) 70.397(19) 1_555 1_555 1_555 yes
O(11) H(1A) O(1A) 70.397(19) 1_555 1_555 4_555 yes
O(11) H(1A) O(1B) 126.38(2) 1_555 1_555 1_555 yes
O(11) H(1A) O(1B) 126.38(2) 1_555 1_555 4_555 yes
O(11) H(1A) H(99A) 148.452(12) 1_555 1_555 1_555 yes
O(11) H(1A) H(99A) 148.452(12) 1_555 1_555 4_555 yes
O(11) H(1A) O(1A) 70.397(19) 4_555 1_555 1_555 yes
O(11) H(1A) O(1A) 70.397(19) 4_555 1_555 4_555 yes
O(11) H(1A) O(1B) 126.38(2) 4_555 1_555 1_555 yes
O(11) H(1A) O(1B) 126.38(2) 4_555 1_555 4_555 yes
O(11) H(1A) H(99A) 148.452(12) 4_555 1_555 1_555 yes
O(11) H(1A) H(99A) 148.452(12) 4_555 1_555 4_555 yes
O(1A) H(1A) O(1B) 67.29(3) 1_555 1_555 1_555 yes
O(1A) H(1A) O(1B) 67.29(3) 1_555 1_555 4_555 yes
O(1A) H(1A) H(99A) 112.589(16) 1_555 1_555 1_555 yes
O(1A) H(1A) H(99A) 112.589(16) 1_555 1_555 4_555 yes
O(1A) H(1A) O(1B) 67.29(3) 4_555 1_555 1_555 yes
O(1A) H(1A) O(1B) 67.29(3) 4_555 1_555 4_555 yes
O(1A) H(1A) H(99A) 112.589(16) 4_555 1_555 1_555 yes
O(1A) H(1A) H(99A) 112.589(16) 4_555 1_555 4_555 yes
O(1B) H(1A) H(99A) 45.30(2) 1_555 1_555 1_555 yes
O(1B) H(1A) H(99A) 45.30(2) 1_555 1_555 4_555 yes
O(1B) H(1A) H(99A) 45.30(2) 4_555 1_555 1_555 yes
O(1B) H(1A) H(99A) 45.30(2) 4_555 1_555 4_555 yes
O(22) H(2A) O(2A) 75.371(17) 1_555 1_555 1_555 yes
O(22) H(2A) O(2B) 140.963(19) 1_555 1_555 1_555 yes
O(2A) H(2A) O(2B) 67.295(19) 1_555 1_555 1_555 yes
O(2A) H(4) C(2A) 28.829(15) 3_666 1_555 3_666 yes
O(2A) H(4) C(4A) 84.674(17) 3_666 1_555 1_555 yes
O(2A) H(4) C(4E) 155.330(19) 3_666 1_555 1_555 yes
O(2A) H(4) C(4F) 169.051(18) 3_666 1_555 1_555 yes
O(2A) H(4) H(4A) 57.304(10) 3_666 1_555 1_555 yes
O(2A) H(4) H(4FA) 144.842(10) 3_666 1_555 1_555 yes
C(2A) H(4) C(4A) 113.063(17) 3_666 1_555 1_555 yes
C(2A) H(4) C(4E) 172.988(17) 3_666 1_555 1_555 yes
C(2A) H(4) C(4F) 140.289(19) 3_666 1_555 1_555 yes
C(2A) H(4) H(4A) 85.817(11) 3_666 1_555 1_555 yes
C(2A) H(4) H(4FA) 116.120(11) 3_666 1_555 1_555 yes
C(4A) H(4) C(4E) 70.69(2) 1_555 1_555 1_555 yes
C(4A) H(4) C(4F) 106.26(2) 1_555 1_555 1_555 yes
C(4A) H(4) H(4A) 27.372(13) 1_555 1_555 1_555 yes
C(4A) H(4) H(4FA) 130.401(13) 1_555 1_555 1_555 yes
C(4E) H(4) C(4F) 35.59(2) 1_555 1_555 1_555 yes
C(4E) H(4) H(4A) 98.057(15) 1_555 1_555 1_555 yes
C(4E) H(4) H(4FA) 59.731(15) 1_555 1_555 1_555 yes
C(4F) H(4) H(4A) 133.636(15) 1_555 1_555 1_555 yes
C(4F) H(4) H(4FA) 24.211(15) 1_555 1_555 1_555 yes
H(4A) H(4) H(4FA) 157.74230638359 1_555 1_555 1_555 yes
O(31) H(4A) O(2A) 68.000(15) 3_666 1_555 3_666 yes
O(31) H(4A) N(4) 153.751(17) 3_666 1_555 1_555 yes
O(31) H(4A) C(4B) 129.692(19) 3_666 1_555 1_555 yes
O(31) H(4A) H(4) 131.402(11) 3_666 1_555 1_555 yes
O(31) H(4A) H(4B) 106.181(11) 3_666 1_555 1_555 yes
O(31) H(4A) H(4FB) 64.032(14) 3_666 1_555 3_766 yes
O(31) H(4A) H(4FC) 90.007(14) 3_666 1_555 3_666 yes
O(2A) H(4A) N(4) 92.829(17) 3_666 1_555 1_555 yes
O(2A) H(4A) C(4B) 160.472(18) 3_666 1_555 1_555 yes
O(2A) H(4A) H(4) 66.747(11) 3_666 1_555 1_555 yes
O(2A) H(4A) H(4B) 174.136(10) 3_666 1_555 1_555 yes
O(2A) H(4A) H(4FB) 106.421(12) 3_666 1_555 3_766 yes
O(2A) H(4A) H(4FC) 68.457(12) 3_666 1_555 3_666 yes
N(4) H(4A) C(4B) 67.70(2) 1_555 1_555 1_555 yes
N(4) H(4A) H(4) 26.083(13) 1_555 1_555 1_555 yes
N(4) H(4A) H(4B) 92.923(13) 1_555 1_555 1_555 yes
N(4) H(4A) H(4FB) 107.554(11) 1_555 1_555 3_766 yes
N(4) H(4A) H(4FC) 99.663(11) 1_555 1_555 3_666 yes
C(4B) H(4A) H(4) 93.783(15) 1_555 1_555 1_555 yes
C(4B) H(4A) H(4B) 25.223(15) 1_555 1_555 1_555 yes
C(4B) H(4A) H(4FB) 79.379(13) 1_555 1_555 3_766 yes
C(4B) H(4A) H(4FC) 114.804(13) 1_555 1_555 3_666 yes
H(4) H(4A) H(4B) 119.00416756717 1_555 1_555 1_555 yes
H(4) H(4A) H(4FB) 113.92670190435 1_555 1_555 3_766 yes
H(4) H(4A) H(4FC) 89.371419553059 1_555 1_555 3_666 yes
H(4B) H(4A) H(4FB) 70.67895313388 1_555 1_555 3_766 yes
H(4B) H(4A) H(4FC) 111.62187015976 1_555 1_555 3_666 yes
H(4FB) H(4A) H(4FC) 152.60379874144 3_766 1_555 3_666 yes
O(21) H(4B) O(1A) 64.296(18) 3_667 1_555 2_657 yes
O(21) H(4B) O(1A) 64.296(18) 3_667 1_555 3_667 yes
O(21) H(4B) C(4A) 126.730(16) 3_667 1_555 1_555 yes
O(21) H(4B) C(4C) 88.995(19) 3_667 1_555 1_555 yes
O(21) H(4B) H(4A) 131.845(13) 3_667 1_555 1_555 yes
O(21) H(4B) H(4C) 73.346(16) 3_667 1_555 1_555 yes
O(21) H(4B) H(99B) 65.122(16) 3_667 1_555 2_557 yes
O(21) H(4B) H(99B) 65.122(16) 3_667 1_555 3_567 yes
O(1A) H(4B) C(4A) 159.515(18) 2_657 1_555 1_555 yes
O(1A) H(4B) C(4C) 133.18(2) 2_657 1_555 1_555 yes
O(1A) H(4B) H(4A) 134.395(13) 2_657 1_555 1_555 yes
O(1A) H(4B) H(4C) 107.458(13) 2_657 1_555 1_555 yes
O(1A) H(4B) H(99B) 53.843(15) 2_657 1_555 2_557 yes
O(1A) H(4B) H(99B) 53.843(15) 2_657 1_555 3_567 yes
O(1A) H(4B) C(4A) 159.515(18) 3_667 1_555 1_555 yes
O(1A) H(4B) C(4C) 133.18(2) 3_667 1_555 1_555 yes
O(1A) H(4B) H(4A) 134.395(13) 3_667 1_555 1_555 yes
O(1A) H(4B) H(4C) 107.458(13) 3_667 1_555 1_555 yes
O(1A) H(4B) H(99B) 53.843(15) 3_667 1_555 2_557 yes
O(1A) H(4B) H(99B) 53.843(15) 3_667 1_555 3_567 yes
C(4A) H(4B) C(4C) 67.11(2) 1_555 1_555 1_555 yes
C(4A) H(4B) H(4A) 25.168(13) 1_555 1_555 1_555 yes
C(4A) H(4B) H(4C) 92.819(13) 1_555 1_555 1_555 yes
C(4A) H(4B) H(99B) 111.908(13) 1_555 1_555 2_557 yes
C(4A) H(4B) H(99B) 111.908(13) 1_555 1_555 3_567 yes
C(4C) H(4B) H(4A) 92.267(15) 1_555 1_555 1_555 yes
C(4C) H(4B) H(4C) 25.729(15) 1_555 1_555 1_555 yes
C(4C) H(4B) H(99B) 147.509(14) 1_555 1_555 2_557 yes
C(4C) H(4B) H(99B) 147.509(14) 1_555 1_555 3_567 yes
H(4A) H(4B) H(4C) 117.95164350637 1_555 1_555 1_555 yes
H(4A) H(4B) H(99B) 91.312090004174 1_555 1_555 2_557 yes
H(4A) H(4B) H(99B) 91.312090004174 1_555 1_555 3_567 yes
H(4C) H(4B) H(99B) 138.4646416461 1_555 1_555 2_557 yes
H(4C) H(4B) H(99B) 138.4646416461 1_555 1_555 3_567 yes
C(4B) H(4C) C(4D) 68.50(2) 1_555 1_555 1_555 yes
C(4B) H(4C) H(4B) 25.706(15) 1_555 1_555 1_555 yes
C(4B) H(4C) H(4D) 93.909(15) 1_555 1_555 1_555 yes
C(4D) H(4C) H(4B) 94.200(14) 1_555 1_555 1_555 yes
C(4D) H(4C) H(4D) 25.423(14) 1_555 1_555 1_555 yes
H(4B) H(4C) H(4D) 119.59668455642 1_555 1_555 1_555 yes
O(12) H(4D) C(4C) 130.29(2) 1_655 1_555 1_555 yes
O(12) H(4D) C(4E) 148.822(18) 1_655 1_555 1_555 yes
O(12) H(4D) C(4F) 121.897(18) 1_655 1_555 1_555 yes
O(12) H(4D) H(11) 48.098(12) 1_655 1_555 1_655 yes
O(12) H(4D) H(4C) 107.056(14) 1_655 1_555 1_555 yes
O(12) H(4D) H(4FB) 101.576(14) 1_655 1_555 1_555 yes
O(12) H(4D) H(4FC) 115.642(14) 1_655 1_555 1_555 yes
C(4C) H(4D) C(4E) 68.09(2) 1_555 1_555 1_555 yes
C(4C) H(4D) C(4F) 100.928(18) 1_555 1_555 1_555 yes
C(4C) H(4D) H(11) 123.887(13) 1_555 1_555 1_655 yes
C(4C) H(4D) H(4C) 25.482(14) 1_555 1_555 1_555 yes
C(4C) H(4D) H(4FB) 113.700(14) 1_555 1_555 1_555 yes
C(4C) H(4D) H(4FC) 113.345(15) 1_555 1_555 1_555 yes
C(4E) H(4D) C(4F) 32.837(18) 1_555 1_555 1_555 yes
C(4E) H(4D) H(11) 150.096(13) 1_555 1_555 1_655 yes
C(4E) H(4D) H(4C) 93.559(14) 1_555 1_555 1_555 yes
C(4E) H(4D) H(4FB) 49.200(14) 1_555 1_555 1_555 yes
C(4E) H(4D) H(4FC) 49.054(14) 1_555 1_555 1_555 yes
C(4F) H(4D) H(11) 126.193(12) 1_555 1_555 1_655 yes
C(4F) H(4D) H(4C) 126.394(11) 1_555 1_555 1_555 yes
C(4F) H(4D) H(4FB) 22.222(12) 1_555 1_555 1_555 yes
C(4F) H(4D) H(4FC) 22.198(12) 1_555 1_555 1_555 yes
H(11) H(4D) H(4C) 101.80433508203 1_655 1_555 1_555 yes
H(11) H(4D) H(4FB) 121.25083249758 1_655 1_555 1_555 yes
H(11) H(4D) H(4FC) 105.21072723606 1_655 1_555 1_555 yes
H(4C) H(4D) H(4FB) 136.93749606749 1_555 1_555 1_555 yes
H(4C) H(4D) H(4FC) 137.27469142943 1_555 1_555 1_555 yes
H(4FB) H(4D) H(4FC) 35.120769585033 1_555 1_555 1_555 yes
O(2B) H(4FA) N(4) 61.821(15) 3_666 1_555 1_555 yes
O(2B) H(4FA) C(4E) 93.989(17) 3_666 1_555 1_555 yes
O(2B) H(4FA) H(4) 37.828(11) 3_666 1_555 1_555 yes
N(4) H(4FA) C(4E) 32.218(16) 1_555 1_555 1_555 yes
N(4) H(4FA) H(4) 24.067(10) 1_555 1_555 1_555 yes
C(4E) H(4FA) H(4) 56.284(13) 1_555 1_555 1_555 yes
O(31) H(4FB) C(4E) 120.394(17) 1_655 1_555 1_555 yes
O(31) H(4FB) H(31) 43.796(10) 1_655 1_555 1_655 yes
O(31) H(4FB) H(31) 43.796(10) 1_655 1_555 4_655 yes
O(31) H(4FB) H(4A) 50.986(11) 1_655 1_555 3_766 yes
O(31) H(4FB) H(4D) 78.662(10) 1_655 1_555 1_555 yes
C(4E) H(4FB) H(31) 161.264(13) 1_555 1_555 1_655 yes
C(4E) H(4FB) H(31) 161.264(13) 1_555 1_555 4_655 yes
C(4E) H(4FB) H(4A) 89.845(13) 1_555 1_555 3_766 yes
C(4E) H(4FB) H(4D) 49.562(14) 1_555 1_555 1_555 yes
H(31) H(4FB) H(4A) 72.006338055962 1_655 1_555 3_766 yes
H(31) H(4FB) H(4D) 120.92880466071 1_655 1_555 1_555 yes
H(31) H(4FB) H(4A) 72.006338055962 4_655 1_555 3_766 yes
H(31) H(4FB) H(4D) 120.92880466071 4_655 1_555 1_555 yes
H(4A) H(4FB) H(4D) 82.252451290482 3_766 1_555 1_555 yes
O(41) H(4FC) O(2A) 60.518(14) 1_555 1_555 1_555 yes
O(41) H(4FC) C(4E) 126.212(18) 1_555 1_555 1_555 yes
O(41) H(4FC) H(4A) 95.288(12) 1_555 1_555 3_666 yes
O(41) H(4FC) H(4D) 77.224(12) 1_555 1_555 1_555 yes
O(2A) H(4FC) C(4E) 96.650(15) 1_555 1_555 1_555 yes
O(2A) H(4FC) H(4A) 52.975(10) 1_555 1_555 3_666 yes
O(2A) H(4FC) H(4D) 77.690(10) 1_555 1_555 1_555 yes
C(4E) H(4FC) H(4A) 108.260(12) 1_555 1_555 3_666 yes
C(4E) H(4FC) H(4D) 49.479(14) 1_555 1_555 1_555 yes
H(4A) H(4FC) H(4D) 124.8818154851 3_666 1_555 1_555 yes
O(1B) H(99A) C(1A) 24.52(3) 1_555 1_555 1_555 yes
O(1B) H(99A) C(1A) 24.52(3) 1_555 1_555 4_555 yes
O(1B) H(99A) H(1A) 47.91(2) 1_555 1_555 1_555 yes
O(1B) H(99A) H(1A) 47.91(2) 1_555 1_555 4_555 yes
O(1B) H(99A) C(1A) 24.52(3) 4_555 1_555 1_555 yes
O(1B) H(99A) C(1A) 24.52(3) 4_555 1_555 4_555 yes
O(1B) H(99A) H(1A) 47.91(2) 4_555 1_555 1_555 yes
O(1B) H(99A) H(1A) 47.91(2) 4_555 1_555 4_555 yes
C(1A) H(99A) H(1A) 23.383(14) 1_555 1_555 1_555 yes
C(1A) H(99A) H(1A) 23.383(14) 1_555 1_555 4_555 yes
C(1A) H(99A) H(1A) 23.383(14) 4_555 1_555 1_555 yes
C(1A) H(99A) H(1A) 23.383(14) 4_555 1_555 4_555 yes
O(21) H(99B) O(21) 59.12(2) 1_455 1_555 4_455 yes
O(21) H(99B) O(1A) 64.900(18) 1_455 1_555 1_455 yes
O(21) H(99B) O(1A) 64.900(18) 1_455 1_555 4_455 yes
O(21) H(99B) H(31) 134.057(15) 1_455 1_555 1_456 yes
O(21) H(99B) H(31) 134.057(15) 1_455 1_555 4_456 yes
O(21) H(99B) H(4B) 111.416(11) 1_455 1_555 2_547 yes
O(21) H(99B) H(4B) 60.889(15) 1_455 1_555 3_567 yes
O(21) H(99B) O(1A) 64.900(18) 4_455 1_555 1_455 yes
O(21) H(99B) O(1A) 64.900(18) 4_455 1_555 4_455 yes
O(21) H(99B) H(31) 134.057(15) 4_455 1_555 1_456 yes
O(21) H(99B) H(31) 134.057(15) 4_455 1_555 4_456 yes
O(21) H(99B) H(4B) 60.889(15) 4_455 1_555 2_547 yes
O(21) H(99B) H(4B) 111.416(11) 4_455 1_555 3_567 yes
O(1A) H(99B) H(31) 82.264(15) 1_455 1_555 1_456 yes
O(1A) H(99B) H(31) 82.264(15) 1_455 1_555 4_456 yes
O(1A) H(99B) H(4B) 61.925(3) 1_455 1_555 2_547 yes
O(1A) H(99B) H(4B) 61.925(3) 1_455 1_555 3_567 yes
O(1A) H(99B) H(31) 82.264(15) 4_455 1_555 1_456 yes
O(1A) H(99B) H(31) 82.264(15) 4_455 1_555 4_456 yes
O(1A) H(99B) H(4B) 61.925(3) 4_455 1_555 2_547 yes
O(1A) H(99B) H(4B) 61.925(3) 4_455 1_555 3_567 yes
H(31) H(99B) H(4B) 75.837331341237 1_456 1_555 2_547 yes
H(31) H(99B) H(4B) 75.837348248948 1_456 1_555 3_567 yes
H(31) H(99B) H(4B) 75.837331341237 4_456 1_555 2_547 yes
H(31) H(99B) H(4B) 75.837348248948 4_456 1_555 3_567 yes
H(4B) H(99B) H(4B) 119.34375160301 2_547 1_555 3_567 yes

loop_
_geom_bond_atom_site_label_1
_geom_bond_atom_site_label_2
_geom_bond_distance
_geom_bond_site_symmetry_1
_geom_bond_site_symmetry_2
_geom_bond_publ_flag
FE(1) O(1) 1.9448(5) 1_555 1_555 yes
FE(1) O(1) 1.9448(5) 1_555 4_555 yes
FE(1) O(11) 2.0349(5) 1_555 1_555 yes
FE(1) O(11) 2.0349(5) 1_555 4_555 yes
FE(1) O(21) 2.0151(5) 1_555 1_555 yes
FE(1) O(21) 2.0151(5) 1_555 4_555 yes
FE(1) O(1A) 1.9991(6) 1_555 1_555 yes
FE(1) O(1A) 1.9991(6) 1_555 4_555 yes
FE(2) O(1) 1.9157(3) 1_555 1_555 yes
FE(2) O(1) 1.9157(3) 1_555 4_555 yes
FE(2) O(12) 2.0363(5) 1_555 1_555 yes
FE(2) O(22) 2.0319(5) 1_555 1_555 yes
FE(2) O(31) 2.0219(5) 1_555 1_555 yes
FE(2) O(41) 2.0289(5) 1_555 1_555 yes
FE(2) O(2A) 2.0338(4) 1_555 1_555 yes
O(11) O(12) 2.2476(7) 1_555 1_555 yes
O(11) O(1A) 2.7741(7) 1_555 1_555 yes
O(11) O(1A) 2.7741(7) 1_555 4_555 yes
O(11) H(11) 1.9965(5) 1_555 1_555 yes
O(11) H(1A) 2.6918(5) 1_555 1_555 yes
O(11) H(1A) 2.6918(5) 1_555 4_555 yes
O(12) O(2A) 2.7474(7) 1_555 1_555 yes
O(12) H(11) 1.9804(5) 1_555 1_555 yes
O(12) H(4D) 2.2564(5) 1_555 1_455 yes
O(21) O(21) 2.7161(13) 1_555 4_555 yes
O(21) O(22) 2.2451(7) 1_555 1_555 yes
O(21) O(1A) 2.6984(8) 1_555 1_555 yes
O(21) O(1A) 2.6984(8) 1_555 4_555 yes
O(21) H(21) 1.9990(5) 1_555 1_555 yes
O(21) H(4B) 2.6511(6) 1_555 3_667 yes
O(21) H(99B) 2.7528(6) 1_555 1_655 yes
O(21) H(99B) 2.7528(6) 1_555 4_655 yes
O(22) O(41) 2.7689(7) 1_555 1_555 yes
O(22) O(2A) 2.7941(6) 1_555 1_555 yes
O(22) H(11) 2.3894(5) 1_555 1_655 yes
O(22) H(21) 1.9861(4) 1_555 1_555 yes
O(22) H(2A) 2.5112(5) 1_555 1_555 yes
O(31) O(31) 2.2473(9) 1_555 4_555 yes
O(31) O(2A) 2.6680(7) 1_555 1_555 yes
O(31) H(31) 1.9980(5) 1_555 1_555 yes
O(31) H(31) 1.9980(5) 1_555 4_555 yes
O(31) H(4A) 2.3790(5) 1_555 3_666 yes
O(31) H(4FB) 2.7527(5) 1_555 1_455 yes
O(41) O(41) 2.2494(10) 1_555 4_555 yes
O(41) O(2A) 2.7307(7) 1_555 1_555 yes
O(41) H(41) 1.9851(5) 1_555 1_555 yes
O(41) H(41) 1.9851(5) 1_555 4_555 yes
O(41) H(4FC) 2.6252(5) 1_555 1_555 yes
O(1A) O(1B) 2.2243(9) 1_555 1_555 yes
O(1A) O(1B) 2.2243(9) 1_555 4_555 yes
O(1A) H(1A) 2.0279(7) 1_555 1_555 yes
O(1A) H(1A) 2.0279(7) 1_555 4_555 yes
O(1A) H(4B) 2.4048(3) 1_555 2_647 yes
O(1A) H(4B) 2.4048(3) 1_555 3_667 yes
O(1A) H(99B) 2.2006(7) 1_555 1_655 yes
O(1A) H(99B) 2.2006(7) 1_555 4_655 yes
O(1B) H(31) 2.3475(8) 1_555 1_556 yes
O(1B) H(31) 2.3475(8) 1_555 4_556 yes
O(1B) H(1A) 1.9862(7) 1_555 1_555 yes
O(1B) H(1A) 1.9862(7) 1_555 4_555 yes
O(1B) H(99A) 1.9024(8) 1_555 1_555 yes
O(1B) H(99A) 1.9024(8) 1_555 4_555 yes
O(2A) O(2B) 2.2211(7) 1_555 1_555 yes
O(2A) H(2A) 2.0138(5) 1_555 1_555 yes
O(2A) H(4) 2.6115(4) 1_555 3_666 yes
O(2A) H(4A) 2.3920(5) 1_555 3_666 yes
O(2A) H(4FC) 2.7868(5) 1_555 1_555 yes
O(2B) N(4) 2.6826(7) 1_555 3_666 yes
O(2B) H(21) 2.1873(5) 1_555 3_667 yes
O(2B) H(2A) 1.9947(5) 1_555 1_555 yes
O(2B) H(4FA) 2.6877(5) 1_555 3_666 yes
O(99) H(31) 2.6135(10) 1_555 1_456 yes
O(99) H(31) 2.6135(10) 1_555 4_456 yes
N(4) C(4B) 2.3669(7) 1_555 1_555 yes
N(4) C(4C) 2.7196(7) 1_555 1_555 yes
N(4) C(4D) 2.3523(7) 1_555 1_555 yes
N(4) C(4F) 2.4454(7) 1_555 1_555 yes
N(4) H(4A) 2.0807(5) 1_555 1_555 yes
N(4) H(4FA) 2.5275(5) 1_555 1_555 yes
C(31) H(41) 2.6586(6) 1_555 1_455 yes
C(31) H(41) 2.6586(6) 1_555 4_455 yes
C(1A) H(99A) 2.6720(7) 1_555 1_555 yes
C(1A) H(99A) 2.6720(7) 1_555 4_555 yes
C(2A) H(4) 2.4016(5) 1_555 3_666 yes
C(4A) C(4C) 2.3832(7) 1_555 1_555 yes
C(4A) C(4D) 2.7519(7) 1_555 1_555 yes
C(4A) C(4E) 2.3767(7) 1_555 1_555 yes
C(4A) H(4) 2.0691(5) 1_555 1_555 yes
C(4A) H(4B) 2.1491(5) 1_555 1_555 yes
C(4B) C(4D) 2.4191(9) 1_555 1_555 yes
C(4B) C(4E) 2.7874(8) 1_555 1_555 yes
C(4B) H(4A) 2.1664(5) 1_555 1_555 yes
C(4B) H(4C) 2.1515(6) 1_555 1_555 yes
C(4C) C(4E) 2.4075(8) 1_555 1_555 yes
C(4C) H(4B) 2.1625(7) 1_555 1_555 yes
C(4C) H(4D) 2.1692(7) 1_555 1_555 yes
C(4D) C(4F) 2.5397(10) 1_555 1_555 yes
C(4D) H(4C) 2.1468(7) 1_555 1_555 yes
C(4E) H(4) 2.0394(5) 1_555 1_555 yes
C(4E) H(4D) 2.1306(5) 1_555 1_555 yes
C(4E) H(4FA) 2.1175(6) 1_555 1_555 yes
C(4E) H(4FB) 2.1190(5) 1_555 1_555 yes
C(4E) H(4FC) 2.1170(5) 1_555 1_555 yes
C(4F) H(4) 2.5656(5) 1_555 1_555 yes
C(4F) H(4D) 2.7369(7) 1_555 1_555 yes
H(11) H(21) 2.73068008299 1_555 1_455 yes
H(11) H(4D) 2.5564302936981 1_555 1_455 yes
H(31) H(4FB) 2.5889252765339 1_555 1_455 yes
H(31) H(4FB) 2.5889237763179 1_555 4_455 yes
H(31) H(99B) 2.7065599999267 1_555 1_654 yes
H(31) H(99B) 2.7065599999267 1_555 4_654 yes
H(1A) H(99A) 2.6724048365159 1_555 1_555 yes
H(1A) H(99A) 2.6724048365159 1_555 4_555 yes
H(4) H(4A) 2.3550288225654 1_555 1_555 yes
H(4) H(4FA) 2.2033557889769 1_555 1_555 yes
H(4A) H(4B) 2.5260630033835 1_555 1_555 yes
H(4A) H(4FB) 2.7745682667187 1_555 3_766 yes
H(4A) H(4FC) 2.5564789398936 1_555 3_666 yes
H(4B) H(4C) 2.488071603676 1_555 1_555 yes
H(4B) H(99B) 2.4545446250158 1_555 2_557 yes
H(4B) H(99B) 2.4545446250158 1_555 3_567 yes
H(4C) H(4D) 2.5076818693995 1_555 1_555 yes
H(4D) H(4FB) 2.7665981642751 1_555 1_555 yes
H(4D) H(4FC) 2.7717215651417 1_555 1_555 yes
